data_1508150
loop_
_publ_author_name
'Arnold, Polly L.'
'P\'echarman, Anne-Fr\'ed\'erique'
'Hollis, Emmalina'
'Yahia, Ahmed'
'Maron, Laurent'
'Parsons, Simon'
'Love, Jason B.'

_publ_section_title
;
 Uranyl oxo activation and functionalization by metal cation coordination.
;
_journal_issue 12
_journal_name_full 'Nature chemistry'
_journal_page_first 1056
_journal_page_last 1061
_journal_paper_doi 10.1038/nchem.904
_journal_volume 2
_journal_year 2010
_chemical_formula_moiety 'C92 H90 Li3 N18 O2 U'
_chemical_formula_sum 'C92 H90 Li3 N18 O2 U'
_chemical_formula_weight 1738.67
_chemical_name_systematic
;
 ?
;
_space_group_IT_number 2
_symmetry_cell_setting triclinic
_symmetry_space_group_name_Hall '-P 1'
_symmetry_space_group_name_H-M 'P -1'
_atom_sites_solution_hydrogens geom
_atom_sites_solution_primary direct
_atom_sites_solution_secondary difmap
_audit_creation_method SHELXL-97
_cell_angle_alpha 94.9530(10)
_cell_angle_beta 90.6280(10)
_cell_angle_gamma 114.4360(10)
_cell_formula_units_Z 2
_cell_length_a 15.0681(4)
_cell_length_b 15.9581(4)
_cell_length_c 19.1549(5)
_cell_measurement_reflns_used 8015
_cell_measurement_temperature 150(2)
_cell_measurement_theta_max 26.4
_cell_measurement_theta_min 1.7
_cell_volume 4172.18(19)
_computing_cell_refinement 'SAINT (Siemans, 1995)'
_computing_data_collection 'SMART (Siemans, 1993)'
_computing_data_reduction 'SAINT (Siemans, 1995)'
_computing_molecular_graphics 'ORTEP(Farrugia, 1997)'
_computing_publication_material 'enCIFer (Allen et al.,2004)'
_computing_structure_refinement 'SHELXL-97 (Sheldrick, 2008)'
_computing_structure_solution 'SIR-92 (GIACOVAZZO, 1994)'
_diffrn_ambient_temperature 150(2)
_diffrn_measured_fraction_theta_full 0.992
_diffrn_measured_fraction_theta_max 0.992
_diffrn_measurement_device_type 'Bruker Smart Apex CCD'
_diffrn_measurement_method 'omega scans'
_diffrn_radiation_monochromator graphite
_diffrn_radiation_source 'fine-focus sealed tube'
_diffrn_radiation_type MoK\a
_diffrn_radiation_wavelength 0.71073
_diffrn_reflns_av_R_equivalents 0.0506
_diffrn_reflns_av_sigmaI/netI 0.0631
_diffrn_reflns_limit_h_max 18
_diffrn_reflns_limit_h_min -18
_diffrn_reflns_limit_k_max 19
_diffrn_reflns_limit_k_min -19
_diffrn_reflns_limit_l_max 23
_diffrn_reflns_limit_l_min -23
_diffrn_reflns_number 73522
_diffrn_reflns_theta_full 26.42
_diffrn_reflns_theta_max 26.42
_diffrn_reflns_theta_min 1.68
_diffrn_standards_decay_% 0
_diffrn_standards_number 0
_exptl_absorpt_coefficient_mu 2.006
_exptl_absorpt_correction_T_max 0.7454
_exptl_absorpt_correction_T_min 0.5855
_exptl_absorpt_correction_type multi-scan
_exptl_crystal_colour orange
_exptl_crystal_density_diffrn 1.384
_exptl_crystal_density_meas 1.38
_exptl_crystal_density_method 'not measured'
_exptl_crystal_description block
_exptl_crystal_F_000 1770
_exptl_crystal_size_max 0.41
_exptl_crystal_size_mid 0.22
_exptl_crystal_size_min 0.19
_refine_diff_density_max 1.205
_refine_diff_density_min -1.392
_refine_diff_density_rms 0.103
_refine_ls_extinction_method none
_refine_ls_goodness_of_fit_ref 1.069
_refine_ls_hydrogen_treatment riding
_refine_ls_matrix_type full
_refine_ls_number_parameters 1045
_refine_ls_number_reflns 17009
_refine_ls_number_restraints 0
_refine_ls_restrained_S_all 1.069
_refine_ls_R_factor_all 0.0552
_refine_ls_R_factor_gt 0.0442
_refine_ls_shift/su_max 0.002
_refine_ls_shift/su_mean 0.000
_refine_ls_structure_factor_coef Fsqd
_refine_ls_weighting_details 'calc w=1/[\s^2^(Fo^2^)+(0.0362P)^2^+3.7721P] where P=(Fo^2^+2Fc^2^)/3'
_refine_ls_weighting_scheme calc
_refine_ls_wR_factor_gt 0.0853
_refine_ls_wR_factor_ref 0.0888
_reflns_number_gt 14818
_reflns_number_total 17009
_reflns_threshold_expression >2\s(I)
_cod_data_source_file nchem.904-s7.cif
_cod_data_source_block po9088_4py
_cod_original_cell_volume 4172.17(19)
_cod_original_sg_symbol_H-M P-1
_cod_database_code 1508150

loop_
_symmetry_equiv_pos_as_xyz
'x, y, z'
'-x, -y, -z'

loop_
_atom_site_label
_atom_site_type_symbol
_atom_site_fract_x
_atom_site_fract_y
_atom_site_fract_z
_atom_site_U_iso_or_equiv
_atom_site_adp_type
_atom_site_occupancy
_atom_site_symmetry_multiplicity
_atom_site_calc_flag
_atom_site_refinement_flags
C1 C 0.9137(3) 0.7794(3) 0.5014(2) 0.0344(10) Uani 1 1 d .
H1A H 0.8513 0.7835 0.5089 0.052 Uiso 1 1 calc R
H1B H 0.9525 0.8265 0.4711 0.052 Uiso 1 1 calc R
H1C H 0.9495 0.7898 0.5466 0.052 Uiso 1 1 calc R
C2 C 0.8950(3) 0.6850(3) 0.4668(2) 0.0252(9) Uani 1 1 d .
C3 C 0.8004(3) 0.6212(2) 0.44813(19) 0.0236(8) Uani 1 1 d .
H3 H 0.7482 0.6380 0.4591 0.028 Uiso 1 1 calc R
C4 C 0.7782(3) 0.5337(3) 0.41403(19) 0.0222(8) Uani 1 1 d .
C5 C 0.6165(3) 0.4558(2) 0.4424(2) 0.0226(8) Uani 1 1 d .
H5 H 0.6390 0.4826 0.4890 0.027 Uiso 1 1 calc R
C6 C 0.5158(3) 0.3990(3) 0.4288(2) 0.0219(8) Uani 1 1 d .
C7 C 0.4427(3) 0.3624(3) 0.4757(2) 0.0281(9) Uani 1 1 d .
H7 H 0.4484 0.3758 0.5253 0.034 Uiso 1 1 calc R
C8 C 0.3600(3) 0.3026(3) 0.4356(2) 0.0290(9) Uani 1 1 d .
H8 H 0.2980 0.2666 0.4526 0.035 Uiso 1 1 calc R
C9 C 0.3848(3) 0.3053(2) 0.3655(2) 0.0226(8) Uani 1 1 d .
C10 C 0.3224(3) 0.2478(3) 0.3016(2) 0.0249(9) Uani 1 1 d .
C11 C 0.2146(3) 0.2012(3) 0.3191(2) 0.0376(11) Uani 1 1 d .
H11A H 0.1754 0.1644 0.2772 0.056 Uiso 1 1 calc R
H11B H 0.1920 0.2487 0.3351 0.056 Uiso 1 1 calc R
H11C H 0.2077 0.1607 0.3563 0.056 Uiso 1 1 calc R
C12 C 0.3559(3) 0.1702(3) 0.2799(2) 0.0331(10) Uani 1 1 d .
H12A H 0.3165 0.1319 0.2385 0.050 Uiso 1 1 calc R
H12B H 0.3475 0.1317 0.3187 0.050 Uiso 1 1 calc R
H12C H 0.4248 0.1978 0.2689 0.050 Uiso 1 1 calc R
C13 C 0.3340(3) 0.3045(2) 0.2398(2) 0.0244(9) Uani 1 1 d .
C14 C 0.2601(3) 0.3045(3) 0.1942(2) 0.0331(10) Uani 1 1 d .
H14 H 0.1917 0.2733 0.1988 0.040 Uiso 1 1 calc R
C15 C 0.3054(3) 0.3580(3) 0.1417(2) 0.0349(10) Uani 1 1 d .
H15 H 0.2746 0.3712 0.1032 0.042 Uiso 1 1 calc R
C16 C 0.4059(3) 0.3894(3) 0.1561(2) 0.0254(9) Uani 1 1 d .
C17 C 0.4857(3) 0.4405(3) 0.1161(2) 0.0264(9) Uani 1 1 d .
H17 H 0.4732 0.4620 0.0739 0.032 Uiso 1 1 calc R
C18 C 0.6514(3) 0.5162(3) 0.09514(19) 0.0258(9) Uani 1 1 d .
C19 C 0.6597(3) 0.6038(3) 0.0829(2) 0.0306(10) Uani 1 1 d .
H19 H 0.6095 0.6218 0.0973 0.037 Uiso 1 1 calc R
C20 C 0.7386(3) 0.6660(3) 0.0504(2) 0.0324(10) Uani 1 1 d .
C21 C 0.7452(4) 0.7617(3) 0.0409(3) 0.0509(13) Uani 1 1 d .
H21A H 0.6878 0.7679 0.0597 0.076 Uiso 1 1 calc R
H21B H 0.7479 0.7707 -0.0091 0.076 Uiso 1 1 calc R
H21C H 0.8044 0.8084 0.0661 0.076 Uiso 1 1 calc R
C22 C 0.9019(3) 0.7052(3) -0.0043(3) 0.0436(12) Uani 1 1 d .
H22A H 0.9445 0.6741 -0.0165 0.065 Uiso 1 1 calc R
H22B H 0.9371 0.7595 0.0292 0.065 Uiso 1 1 calc R
H22C H 0.8823 0.7247 -0.0467 0.065 Uiso 1 1 calc R
C18S C 0.1737(4) 0.9347(4) 0.3364(3) 0.0585(15) Uani 1 1 d .
H18S H 0.1910 0.9089 0.2950 0.070 Uiso 1 1 calc R
C23 C 0.8118(3) 0.6390(3) 0.0286(2) 0.0322(10) Uani 1 1 d .
C24 C 0.8021(3) 0.5510(3) 0.0394(2) 0.0291(9) Uani 1 1 d .
H24 H 0.8520 0.5328 0.0243 0.035 Uiso 1 1 calc R
C25 C 0.7230(3) 0.4877(3) 0.0711(2) 0.0260(9) Uani 1 1 d .
C9S C 0.1494(4) 0.5658(4) 0.1471(3) 0.0528(14) Uani 1 1 d .
H9S H 0.2008 0.6238 0.1402 0.063 Uiso 1 1 calc R
C26 C 0.7565(3) 0.3588(3) 0.0411(2) 0.0284(9) Uani 1 1 d .
H26 H 0.7783 0.3834 -0.0021 0.034 Uiso 1 1 calc R
C17S C 0.2392(4) 0.9771(3) 0.3912(3) 0.0483(13) Uani 1 1 d .
H17S H 0.3037 0.9808 0.3894 0.058 Uiso 1 1 calc R
C27 C 0.7681(3) 0.2786(3) 0.0572(2) 0.0303(10) Uani 1 1 d .
C28 C 0.8173(3) 0.2319(3) 0.0203(2) 0.0338(10) Uani 1 1 d .
H28 H 0.8437 0.2429 -0.0246 0.041 Uiso 1 1 calc R
C29 C 0.8194(3) 0.1667(3) 0.0627(2) 0.0327(10) Uani 1 1 d .
H29 H 0.8486 0.1246 0.0530 0.039 Uiso 1 1 calc R
C30 C 0.7698(3) 0.1750(3) 0.1233(2) 0.0280(9) Uani 1 1 d .
C11S C 0.3912(4) 0.8791(4) 0.2999(3) 0.0485(13) Uani 1 1 d .
H11S H 0.4125 0.8776 0.3464 0.058 Uiso 1 1 calc R
C31 C 0.7523(3) 0.1218(3) 0.1876(2) 0.0299(10) Uani 1 1 d .
C32 C 0.6465(3) 0.0930(3) 0.2078(2) 0.0348(10) Uani 1 1 d .
H32A H 0.6024 0.0522 0.1692 0.052 Uiso 1 1 calc R
H32B H 0.6336 0.1481 0.2171 0.052 Uiso 1 1 calc R
H32C H 0.6358 0.0601 0.2500 0.052 Uiso 1 1 calc R
C33 C 0.7699(3) 0.0338(3) 0.1714(2) 0.0397(11) Uani 1 1 d .
H33A H 0.7248 -0.0057 0.1328 0.060 Uiso 1 1 calc R
H33B H 0.7589 0.0002 0.2132 0.060 Uiso 1 1 calc R
H33C H 0.8373 0.0511 0.1579 0.060 Uiso 1 1 calc R
C34 C 0.8210(3) 0.1842(3) 0.2476(2) 0.0272(9) Uani 1 1 d .
C35 C 0.9059(3) 0.1799(3) 0.2763(2) 0.0356(10) Uani 1 1 d .
H35 H 0.9303 0.1349 0.2631 0.043 Uiso 1 1 calc R
C36 C 0.9464(3) 0.2538(3) 0.3276(2) 0.0338(10) Uani 1 1 d .
H36 H 1.0039 0.2697 0.3563 0.041 Uiso 1 1 calc R
C37 C 0.8851(3) 0.3008(3) 0.3284(2) 0.0265(9) Uani 1 1 d .
C38 C 0.8949(3) 0.3819(3) 0.3695(2) 0.0266(9) Uani 1 1 d .
H38 H 0.9497 0.4116 0.4017 0.032 Uiso 1 1 calc R
C19S C 0.0808(4) 0.9304(4) 0.3429(3) 0.0687(17) Uani 1 1 d .
H19S H 0.0348 0.9006 0.3045 0.082 Uiso 1 1 calc R
C39 C 0.8537(3) 0.5062(2) 0.39981(19) 0.0226(8) Uani 1 1 d .
C40 C 0.9499(3) 0.5724(3) 0.4172(2) 0.0277(9) Uani 1 1 d .
H40 H 1.0025 0.5563 0.4060 0.033 Uiso 1 1 calc R
C41 C 0.9712(3) 0.6601(3) 0.4501(2) 0.0276(9) Uani 1 1 d .
C42 C 1.0764(3) 0.7283(3) 0.4648(2) 0.0365(11) Uani 1 1 d .
H42A H 1.1195 0.6989 0.4496 0.055 Uiso 1 1 calc R
H42B H 1.0883 0.7478 0.5153 0.055 Uiso 1 1 calc R
H42C H 1.0896 0.7825 0.4392 0.055 Uiso 1 1 calc R
C43 C 0.7869(4) 0.6433(3) 0.2370(3) 0.0537(14) Uani 1 1 d .
H43 H 0.7339 0.6606 0.2414 0.064 Uiso 1 1 calc R
C44 C 0.8777(4) 0.7111(4) 0.2264(3) 0.080(2) Uani 1 1 d .
H44 H 0.8869 0.7727 0.2204 0.095 Uiso 1 1 calc R
C45 C 0.9552(4) 0.6848(5) 0.2249(4) 0.096(3) Uani 1 1 d .
H45 H 1.0198 0.7299 0.2210 0.116 Uiso 1 1 calc R
C46 C 0.9388(4) 0.5939(5) 0.2290(3) 0.0659(17) Uani 1 1 d .
H46 H 0.9910 0.5753 0.2277 0.079 Uiso 1 1 calc R
C47 C 0.8441(3) 0.5308(4) 0.2352(2) 0.0413(12) Uani 1 1 d .
H47 H 0.8317 0.4673 0.2350 0.050 Uiso 1 1 calc R
C12S C 0.3349(5) 0.8052(5) 0.2624(4) 0.083(2) Uani 1 1 d .
H12S H 0.3144 0.7487 0.2832 0.100 Uiso 1 1 calc R
C48 C 0.4283(3) 0.1897(3) 0.1100(2) 0.0364(11) Uani 1 1 d .
H48 H 0.4241 0.2333 0.1453 0.044 Uiso 1 1 calc R
C49 C 0.3426(4) 0.1231(3) 0.0791(2) 0.0439(12) Uani 1 1 d .
H49 H 0.2812 0.1204 0.0931 0.053 Uiso 1 1 calc R
C50 C 0.3481(4) 0.0606(3) 0.0271(2) 0.0451(12) Uani 1 1 d .
H50 H 0.2904 0.0135 0.0045 0.054 Uiso 1 1 calc R
C51 C 0.4377(4) 0.0672(3) 0.0084(2) 0.0463(13) Uani 1 1 d .
H51 H 0.4431 0.0254 -0.0280 0.056 Uiso 1 1 calc R
C52 C 0.5208(3) 0.1357(3) 0.0432(2) 0.0386(11) Uani 1 1 d .
H52 H 0.5829 0.1391 0.0305 0.046 Uiso 1 1 calc R
C53 C 0.5523(3) 0.2052(3) 0.4144(2) 0.0328(10) Uani 1 1 d .
H53 H 0.5139 0.2312 0.3926 0.039 Uiso 1 1 calc R
C54 C 0.5172(3) 0.1584(3) 0.4725(2) 0.0366(11) Uani 1 1 d .
H54 H 0.4562 0.1524 0.4898 0.044 Uiso 1 1 calc R
C55 C 0.5719(3) 0.1207(3) 0.5050(2) 0.0404(11) Uani 1 1 d .
H55 H 0.5503 0.0893 0.5457 0.048 Uiso 1 1 calc R
C20S C 0.0511(3) 0.9643(3) 0.3980(2) 0.0350(10) Uani 1 1 d .
H20S H -0.0142 0.9586 0.3998 0.042 Uiso 1 1 calc R
C8S C 0.1553(4) 0.5206(6) 0.1978(4) 0.087(2) Uani 1 1 d .
H8S H 0.2115 0.5478 0.2290 0.104 Uiso 1 1 calc R
C56 C 0.6588(3) 0.1296(3) 0.4771(3) 0.0419(12) Uani 1 1 d .
H56 H 0.6979 0.1039 0.4981 0.050 Uiso 1 1 calc R
C57 C 0.6884(3) 0.1762(3) 0.4183(2) 0.0339(10) Uani 1 1 d .
H57 H 0.7477 0.1805 0.3989 0.041 Uiso 1 1 calc R
C58 C 0.5400(3) 0.7561(3) 0.1839(2) 0.0405(11) Uani 1 1 d .
H58 H 0.5915 0.8060 0.2102 0.049 Uiso 1 1 calc R
C59 C 0.5184(3) 0.7676(4) 0.1166(3) 0.0495(13) Uani 1 1 d .
H59 H 0.5538 0.8243 0.0973 0.059 Uiso 1 1 calc R
C60 C 0.4447(3) 0.6957(4) 0.0774(3) 0.0487(13) Uani 1 1 d .
H60 H 0.4291 0.7016 0.0304 0.058 Uiso 1 1 calc R
C61 C 0.3941(3) 0.6157(3) 0.1072(3) 0.0447(12) Uani 1 1 d .
H61 H 0.3423 0.5650 0.0817 0.054 Uiso 1 1 calc R
C62 C 0.4205(3) 0.6105(3) 0.1755(2) 0.0375(11) Uani 1 1 d .
H62 H 0.3850 0.5549 0.1962 0.045 Uiso 1 1 calc R
C63 C 0.6066(4) 0.8453(3) 0.3525(2) 0.0391(11) Uani 1 1 d .
H63 H 0.5399 0.8347 0.3476 0.047 Uiso 1 1 calc R
C64 C 0.6748(5) 0.9345(4) 0.3579(3) 0.0632(16) Uani 1 1 d .
H64 H 0.6555 0.9841 0.3571 0.076 Uiso 1 1 calc R
C65 C 0.7700(6) 0.9513(4) 0.3642(3) 0.080(2) Uani 1 1 d .
H65 H 0.8189 1.0129 0.3668 0.096 Uiso 1 1 calc R
C66 C 0.7951(4) 0.8785(5) 0.3669(3) 0.072(2) Uani 1 1 d .
H66 H 0.8616 0.8889 0.3726 0.087 Uiso 1 1 calc R
C67 C 0.7221(4) 0.7894(4) 0.3611(2) 0.0490(13) Uani 1 1 d .
H67 H 0.7399 0.7390 0.3625 0.059 Uiso 1 1 calc R
C68 C 0.3608(3) 0.6464(3) 0.3960(3) 0.0435(12) Uani 1 1 d .
H68 H 0.4008 0.7110 0.4027 0.052 Uiso 1 1 calc R
C69 C 0.2714(3) 0.6143(4) 0.4260(3) 0.0508(13) Uani 1 1 d .
H69 H 0.2513 0.6556 0.4529 0.061 Uiso 1 1 calc R
C70 C 0.2126(3) 0.5219(4) 0.4163(3) 0.0468(13) Uani 1 1 d .
H70 H 0.1503 0.4975 0.4358 0.056 Uiso 1 1 calc R
C71 C 0.2453(3) 0.4653(3) 0.3780(3) 0.0445(12) Uani 1 1 d .
H71 H 0.2058 0.4007 0.3703 0.053 Uiso 1 1 calc R
C72 C 0.3359(3) 0.5023(3) 0.3505(2) 0.0365(10) Uani 1 1 d .
H72 H 0.3580 0.4617 0.3248 0.044 Uiso 1 1 calc R
C6S C 0.0044(5) 0.3981(4) 0.1684(4) 0.080(2) Uani 1 1 d .
H6S H -0.0468 0.3404 0.1761 0.096 Uiso 1 1 calc R
C16S C 0.2109(3) 1.0145(3) 0.4494(3) 0.0451(12) Uani 1 1 d .
H16S H 0.2559 1.0454 0.4881 0.054 Uiso 1 1 calc R
N1S N 0.0329(4) 0.0647(6) 0.1423(5) 0.130(3) Uani 1 1 d .
C15S C 0.3878(4) 0.9607(4) 0.2024(3) 0.0554(14) Uani 1 1 d .
H15S H 0.4079 1.0181 0.1829 0.066 Uiso 1 1 calc R
C14S C 0.3293(4) 0.8809(4) 0.1643(3) 0.0632(15) Uani 1 1 d .
H14S H 0.3084 0.8813 0.1174 0.076 Uiso 1 1 calc R
C13S C 0.3012(4) 0.8007(4) 0.1937(4) 0.0706(18) Uani 1 1 d .
H13S H 0.2600 0.7433 0.1685 0.085 Uiso 1 1 calc R
C10S C 0.0748(5) 0.5321(4) 0.1070(3) 0.0624(15) Uani 1 1 d .
H10S H 0.0704 0.5664 0.0700 0.075 Uiso 1 1 calc R
C7S C 0.0860(6) 0.4358(6) 0.2098(4) 0.084(2) Uani 1 1 d .
H7S H 0.0956 0.4041 0.2469 0.100 Uiso 1 1 calc R
C4S C 0.0754(8) -0.0828(7) 0.1145(8) 0.141(5) Uani 1 1 d .
H4S H 0.0925 -0.1338 0.1070 0.169 Uiso 1 1 calc R
C2S C 0.0841(8) -0.0229(9) 0.0631(8) 0.185(7) Uani 1 1 d .
H2S H 0.1040 -0.0356 0.0180 0.222 Uiso 1 1 calc R
C3S C 0.0641(8) 0.0554(6) 0.0765(6) 0.169(5) Uani 1 1 d .
H3S H 0.0716 0.0980 0.0429 0.203 Uiso 1 1 calc R
C5S C 0.0193(9) -0.0007(7) 0.1838(5) 0.139(4) Uani 1 1 d .
H5S H -0.0111 0.0013 0.2267 0.166 Uiso 1 1 calc R
N1 N 0.6793(2) 0.4727(2) 0.39388(16) 0.0214(7) Uani 1 1 d .
N2 N 0.4800(2) 0.3638(2) 0.36042(16) 0.0213(7) Uani 1 1 d .
N3 N 0.4231(2) 0.3573(2) 0.21748(16) 0.0232(7) Uani 1 1 d .
N4 N 0.5749(2) 0.4588(2) 0.13540(16) 0.0259(7) Uani 1 1 d .
N5 N 0.7165(2) 0.3996(2) 0.08415(17) 0.0282(8) Uani 1 1 d .
N6 N 0.7389(2) 0.2426(2) 0.11990(17) 0.0293(8) Uani 1 1 d .
N7 N 0.8076(2) 0.2561(2) 0.27901(16) 0.0250(7) Uani 1 1 d .
N8 N 0.8317(2) 0.4178(2) 0.36513(16) 0.0239(7) Uani 1 1 d .
N9 N 0.7689(2) 0.5542(2) 0.24139(17) 0.0308(8) Uani 1 1 d .
N10 N 0.5170(3) 0.1974(2) 0.09384(18) 0.0338(8) Uani 1 1 d .
N11 N 0.6372(2) 0.2160(2) 0.38689(17) 0.0282(8) Uani 1 1 d .
N12 N 0.4926(3) 0.6787(2) 0.21426(18) 0.0333(8) Uani 1 1 d .
N13 N 0.6273(3) 0.7719(2) 0.35372(18) 0.0323(8) Uani 1 1 d .
N14 N 0.3944(2) 0.5929(2) 0.35830(17) 0.0310(8) Uani 1 1 d .
N3S N 0.4183(4) 0.9575(4) 0.2708(3) 0.0879(18) Uani 1 1 d .
N4S N 0.1149(4) 1.0065(3) 0.4506(3) 0.0692(14) Uani 1 1 d .
N2S N -0.0023(4) 0.4472(5) 0.1135(4) 0.107(2) Uani 1 1 d .
C1S C 0.0446(8) -0.0649(6) 0.1693(4) 0.132(4) Uani 1 1 d .
H1S H 0.0391 -0.1042 0.2051 0.158 Uiso 1 1 calc R
O2 O 0.57250(18) 0.54703(17) 0.28994(13) 0.0260(6) Uani 1 1 d .
O1 O 0.62641(17) 0.33973(17) 0.24700(13) 0.0234(6) Uani 1 1 d .
U1 U 0.592557(10) 0.440392(9) 0.269141(7) 0.01942(5) Uani 1 1 d .
Li1 Li 0.5263(5) 0.6414(5) 0.3092(4) 0.0324(16) Uani 1 1 d .
Li2 Li 0.7092(5) 0.3070(4) 0.3104(4) 0.0301(16) Uani 1 1 d .
Li3 Li 0.6454(5) 0.2972(5) 0.1506(4) 0.0324(16) Uani 1 1 d .

loop_
_atom_site_aniso_label
_atom_site_aniso_U_11
_atom_site_aniso_U_22
_atom_site_aniso_U_33
_atom_site_aniso_U_23
_atom_site_aniso_U_13
_atom_site_aniso_U_12
C1 0.030(2) 0.027(2) 0.042(3) -0.001(2) 0.002(2) 0.0086(18)
C2 0.028(2) 0.025(2) 0.021(2) 0.0048(17) -0.0007(17) 0.0089(17)
C3 0.028(2) 0.027(2) 0.019(2) 0.0053(17) 0.0033(16) 0.0143(17)
C4 0.0208(19) 0.026(2) 0.018(2) 0.0018(17) -0.0014(16) 0.0083(16)
C5 0.026(2) 0.024(2) 0.020(2) -0.0011(17) -0.0009(17) 0.0138(17)
C6 0.0191(19) 0.027(2) 0.022(2) -0.0003(17) -0.0029(16) 0.0125(16)
C7 0.028(2) 0.037(2) 0.020(2) 0.0048(19) 0.0042(17) 0.0136(19)
C8 0.020(2) 0.033(2) 0.030(2) 0.0051(19) 0.0060(17) 0.0067(17)
C9 0.0184(19) 0.024(2) 0.025(2) 0.0041(17) 0.0011(16) 0.0078(16)
C10 0.023(2) 0.026(2) 0.022(2) 0.0022(18) -0.0012(16) 0.0069(17)
C11 0.026(2) 0.041(3) 0.036(3) 0.009(2) -0.0008(19) 0.0043(19)
C12 0.041(3) 0.024(2) 0.031(2) 0.0047(19) -0.002(2) 0.0097(19)
C13 0.020(2) 0.0207(19) 0.028(2) -0.0011(17) -0.0031(17) 0.0050(16)
C14 0.022(2) 0.035(2) 0.036(3) 0.007(2) -0.0055(19) 0.0044(18)
C15 0.026(2) 0.039(2) 0.037(3) 0.009(2) -0.0114(19) 0.0103(19)
C16 0.024(2) 0.027(2) 0.023(2) 0.0058(18) -0.0010(17) 0.0073(17)
C17 0.036(2) 0.028(2) 0.018(2) 0.0049(18) -0.0034(18) 0.0150(18)
C18 0.027(2) 0.034(2) 0.015(2) 0.0031(18) -0.0018(17) 0.0112(18)
C19 0.030(2) 0.037(2) 0.029(2) 0.007(2) 0.0023(18) 0.0170(19)
C20 0.034(2) 0.031(2) 0.032(2) 0.009(2) -0.0014(19) 0.0121(19)
C21 0.055(3) 0.042(3) 0.064(4) 0.024(3) 0.024(3) 0.024(2)
C22 0.031(2) 0.043(3) 0.054(3) 0.016(2) 0.005(2) 0.010(2)
C18S 0.062(4) 0.054(3) 0.048(3) -0.001(3) 0.012(3) 0.014(3)
C23 0.028(2) 0.034(2) 0.028(2) 0.006(2) 0.0005(18) 0.0053(18)
C24 0.027(2) 0.035(2) 0.026(2) 0.0036(19) 0.0017(18) 0.0132(19)
C25 0.028(2) 0.030(2) 0.018(2) 0.0039(18) -0.0032(17) 0.0109(18)
C9S 0.030(3) 0.049(3) 0.062(4) 0.015(3) 0.014(3) -0.003(2)
C26 0.030(2) 0.033(2) 0.018(2) 0.0036(18) -0.0001(17) 0.0093(18)
C17S 0.053(3) 0.053(3) 0.049(3) 0.027(3) 0.017(3) 0.028(3)
C27 0.032(2) 0.034(2) 0.024(2) 0.0008(19) 0.0005(18) 0.0122(19)
C28 0.033(2) 0.036(2) 0.026(2) -0.002(2) 0.0061(19) 0.009(2)
C29 0.033(2) 0.031(2) 0.033(3) -0.007(2) 0.0009(19) 0.0139(19)
C30 0.028(2) 0.027(2) 0.027(2) -0.0030(19) -0.0053(18) 0.0112(18)
C11S 0.047(3) 0.066(4) 0.038(3) 0.024(3) 0.001(2) 0.026(3)
C31 0.035(2) 0.027(2) 0.028(2) -0.0010(19) -0.0032(19) 0.0150(19)
C32 0.033(2) 0.034(2) 0.034(3) 0.007(2) 0.001(2) 0.0100(19)
C33 0.053(3) 0.032(2) 0.036(3) -0.002(2) -0.003(2) 0.022(2)
C34 0.030(2) 0.030(2) 0.024(2) 0.0012(18) 0.0016(18) 0.0151(18)
C35 0.045(3) 0.040(2) 0.033(3) 0.001(2) 0.000(2) 0.029(2)
C36 0.028(2) 0.043(3) 0.033(3) 0.001(2) 0.0001(19) 0.018(2)
C37 0.027(2) 0.031(2) 0.025(2) 0.0038(18) 0.0000(17) 0.0142(18)
C38 0.020(2) 0.032(2) 0.026(2) 0.0018(18) 0.0002(17) 0.0098(17)
C19S 0.055(4) 0.063(4) 0.060(4) 0.003(3) -0.017(3) -0.002(3)
C39 0.024(2) 0.025(2) 0.017(2) 0.0018(17) -0.0006(16) 0.0088(17)
C40 0.023(2) 0.033(2) 0.029(2) 0.0030(19) 0.0005(17) 0.0140(18)
C41 0.023(2) 0.030(2) 0.025(2) 0.0043(18) -0.0033(17) 0.0075(17)
C42 0.022(2) 0.033(2) 0.049(3) -0.002(2) -0.003(2) 0.0074(18)
C43 0.042(3) 0.040(3) 0.060(4) -0.011(3) 0.017(3) 0.000(2)
C44 0.065(4) 0.048(3) 0.097(5) -0.009(3) 0.033(4) -0.003(3)
C45 0.033(3) 0.092(5) 0.112(6) -0.038(5) 0.024(3) -0.017(3)
C46 0.032(3) 0.098(5) 0.053(4) -0.013(3) 0.006(2) 0.016(3)
C47 0.029(2) 0.068(3) 0.022(2) 0.008(2) 0.0045(19) 0.014(2)
C12S 0.086(5) 0.091(5) 0.108(6) 0.066(5) 0.043(5) 0.062(5)
C48 0.053(3) 0.029(2) 0.028(2) 0.000(2) -0.004(2) 0.019(2)
C49 0.048(3) 0.041(3) 0.042(3) 0.004(2) -0.008(2) 0.018(2)
C50 0.059(3) 0.034(3) 0.040(3) -0.004(2) -0.024(2) 0.018(2)
C51 0.074(4) 0.033(3) 0.035(3) -0.008(2) -0.016(3) 0.027(3)
C52 0.056(3) 0.032(2) 0.032(3) 0.001(2) -0.003(2) 0.023(2)
C53 0.034(2) 0.033(2) 0.034(3) 0.003(2) 0.000(2) 0.017(2)
C54 0.038(3) 0.036(2) 0.038(3) 0.003(2) 0.010(2) 0.017(2)
C55 0.050(3) 0.033(2) 0.038(3) 0.014(2) 0.010(2) 0.015(2)
C20S 0.015(2) 0.039(3) 0.042(3) 0.004(2) -0.002(2) 0.0026(19)
C8S 0.032(3) 0.120(6) 0.091(6) 0.001(5) -0.010(3) 0.017(4)
C56 0.046(3) 0.038(3) 0.050(3) 0.017(2) -0.004(2) 0.024(2)
C57 0.031(2) 0.031(2) 0.042(3) 0.009(2) 0.002(2) 0.0150(19)
C58 0.042(3) 0.046(3) 0.033(3) 0.008(2) 0.000(2) 0.017(2)
C59 0.044(3) 0.052(3) 0.052(3) 0.022(3) 0.006(3) 0.016(2)
C60 0.044(3) 0.069(4) 0.036(3) 0.018(3) -0.001(2) 0.024(3)
C61 0.037(3) 0.054(3) 0.040(3) 0.005(3) -0.008(2) 0.017(2)
C62 0.041(3) 0.041(3) 0.032(3) 0.008(2) 0.002(2) 0.018(2)
C63 0.052(3) 0.044(3) 0.028(3) 0.004(2) -0.002(2) 0.027(2)
C64 0.109(5) 0.034(3) 0.039(3) 0.001(2) -0.010(3) 0.023(3)
C65 0.097(6) 0.056(4) 0.042(4) 0.006(3) -0.005(4) -0.014(4)
C66 0.029(3) 0.123(6) 0.037(3) 0.004(4) -0.002(2) 0.005(4)
C67 0.057(3) 0.076(4) 0.028(3) 0.004(3) 0.000(2) 0.043(3)
C68 0.044(3) 0.033(2) 0.056(3) 0.002(2) 0.007(2) 0.019(2)
C69 0.046(3) 0.060(3) 0.060(4) 0.003(3) 0.011(3) 0.037(3)
C70 0.026(2) 0.070(4) 0.047(3) 0.017(3) 0.000(2) 0.019(2)
C71 0.043(3) 0.039(3) 0.043(3) 0.009(2) -0.005(2) 0.008(2)
C72 0.045(3) 0.036(2) 0.030(2) 0.002(2) 0.000(2) 0.018(2)
C6S 0.074(5) 0.040(3) 0.103(6) 0.015(4) 0.031(4) -0.001(3)
C16S 0.038(3) 0.053(3) 0.045(3) 0.012(2) 0.002(2) 0.019(2)
N1S 0.065(4) 0.130(6) 0.150(8) -0.044(6) 0.011(4) 0.007(4)
C15S 0.052(3) 0.053(3) 0.065(4) 0.019(3) 0.005(3) 0.024(3)
C14S 0.060(4) 0.070(4) 0.062(4) 0.011(3) 0.000(3) 0.028(3)
C13S 0.067(4) 0.043(3) 0.097(6) 0.001(4) 0.006(4) 0.020(3)
C10S 0.070(4) 0.072(4) 0.048(4) 0.018(3) 0.024(3) 0.030(4)
C7S 0.095(6) 0.106(6) 0.077(5) 0.037(5) 0.015(4) 0.064(5)
C4S 0.110(8) 0.106(8) 0.203(13) -0.066(8) -0.028(8) 0.058(7)
C2S 0.137(9) 0.146(11) 0.250(17) -0.057(10) 0.104(10) 0.049(8)
C3S 0.184(10) 0.098(7) 0.194(11) 0.018(7) 0.138(9) 0.023(7)
C5S 0.239(13) 0.110(7) 0.103(8) 0.023(6) 0.020(8) 0.106(8)
N1 0.0247(17) 0.0251(17) 0.0165(17) 0.0041(14) 0.0006(14) 0.0120(14)
N2 0.0233(17) 0.0245(16) 0.0182(17) 0.0044(14) 0.0004(13) 0.0117(14)
N3 0.0236(17) 0.0271(17) 0.0195(18) 0.0037(14) 0.0003(14) 0.0108(14)
N4 0.0302(19) 0.0315(18) 0.0195(18) 0.0050(15) 0.0034(15) 0.0156(15)
N5 0.0286(18) 0.0291(18) 0.0260(19) 0.0046(15) -0.0005(15) 0.0108(15)
N6 0.037(2) 0.0301(18) 0.0223(19) 0.0018(16) 0.0040(15) 0.0150(16)
N7 0.0259(17) 0.0264(17) 0.0242(18) 0.0004(15) -0.0002(14) 0.0127(14)
N8 0.0242(17) 0.0264(17) 0.0213(18) 0.0007(14) 0.0030(14) 0.0110(14)
N9 0.0237(18) 0.040(2) 0.0220(19) 0.0000(16) 0.0027(14) 0.0068(16)
N10 0.049(2) 0.0278(19) 0.025(2) 0.0038(16) -0.0022(17) 0.0164(17)
N11 0.0308(19) 0.0258(17) 0.0279(19) 0.0021(15) -0.0011(15) 0.0118(15)
N12 0.039(2) 0.039(2) 0.027(2) 0.0058(17) 0.0039(17) 0.0209(18)
N13 0.039(2) 0.0310(19) 0.027(2) 0.0016(16) -0.0019(16) 0.0154(16)
N14 0.035(2) 0.0335(19) 0.028(2) 0.0022(16) 0.0006(16) 0.0175(16)
N3S 0.056(3) 0.119(5) 0.095(5) -0.005(4) 0.015(3) 0.045(3)
N4S 0.069(3) 0.045(3) 0.091(4) 0.023(3) 0.012(3) 0.018(2)
N2S 0.077(4) 0.130(6) 0.095(5) -0.029(5) -0.002(4) 0.033(4)
C1S 0.241(11) 0.130(7) 0.079(6) -0.050(5) -0.068(6) 0.146(8)
O2 0.0246(14) 0.0299(14) 0.0242(15) 0.0042(12) 0.0026(12) 0.0117(12)
O1 0.0249(14) 0.0299(14) 0.0173(14) 0.0038(12) 0.0004(11) 0.0129(12)
U1 0.01860(8) 0.02255(8) 0.01753(8) 0.00272(6) 0.00066(5) 0.00885(6)
Li1 0.032(4) 0.036(4) 0.032(4) 0.004(3) 0.001(3) 0.017(3)
Li2 0.028(4) 0.026(3) 0.041(4) 0.006(3) 0.004(3) 0.014(3)
Li3 0.034(4) 0.035(4) 0.026(4) 0.000(3) 0.007(3) 0.014(3)

loop_
_atom_type_symbol
_atom_type_description
_atom_type_scat_dispersion_real
_atom_type_scat_dispersion_imag
_atom_type_scat_source
C C 0.0033 0.0016 'International Tables Vol C Tables 4.2.6.8 and 6.1.1.4'
H H 0.0000 0.0000 'International Tables Vol C Tables 4.2.6.8 and 6.1.1.4'
N N 0.0061 0.0033 'International Tables Vol C Tables 4.2.6.8 and 6.1.1.4'
O O 0.0106 0.0060 'International Tables Vol C Tables 4.2.6.8 and 6.1.1.4'
U U -9.6767 9.6646 'International Tables Vol C Tables 4.2.6.8 and 6.1.1.4'
Li Li -0.0003 0.0001 'International Tables Vol C Tables 4.2.6.8 and 6.1.1.4'

loop_
_geom_angle_atom_site_label_1
_geom_angle_atom_site_label_2
_geom_angle_atom_site_label_3
_geom_angle
C2 C1 H1A 109.5
C2 C1 H1B 109.5
H1A C1 H1B 109.5
C2 C1 H1C 109.5
H1A C1 H1C 109.5
H1B C1 H1C 109.5
C3 C2 C41 118.1(3)
C3 C2 C1 120.2(3)
C41 C2 C1 121.6(3)
C2 C3 C4 123.1(3)
C2 C3 H3 118.4
C4 C3 H3 118.4
C3 C4 C39 119.4(3)
C3 C4 N1 120.3(3)
C39 C4 N1 120.4(3)
N1 C5 C6 122.7(3)
N1 C5 H5 118.6
C6 C5 H5 118.6
N2 C6 C7 110.4(3)
N2 C6 C5 119.7(3)
C7 C6 C5 129.5(4)
C8 C7 C6 106.3(3)
C8 C7 H7 126.9
C6 C7 H7 126.9
C7 C8 C9 107.1(3)
C7 C8 H8 126.4
C9 C8 H8 126.4
N2 C9 C8 110.6(3)
N2 C9 C10 121.3(3)
C8 C9 C10 127.9(3)
C9 C10 C13 112.1(3)
C9 C10 C11 110.7(3)
C13 C10 C11 110.5(3)
C9 C10 C12 107.8(3)
C13 C10 C12 108.0(3)
C11 C10 C12 107.5(3)
C10 C11 H11A 109.5
C10 C11 H11B 109.5
H11A C11 H11B 109.5
C10 C11 H11C 109.5
H11A C11 H11C 109.5
H11B C11 H11C 109.5
C10 C12 H12A 109.5
C10 C12 H12B 109.5
H12A C12 H12B 109.5
C10 C12 H12C 109.5
H12A C12 H12C 109.5
H12B C12 H12C 109.5
N3 C13 C14 110.3(4)
N3 C13 C10 121.6(3)
C14 C13 C10 127.8(3)
C15 C14 C13 107.2(4)
C15 C14 H14 126.4
C13 C14 H14 126.4
C14 C15 C16 106.5(4)
C14 C15 H15 126.8
C16 C15 H15 126.8
N3 C16 C15 110.2(3)
N3 C16 C17 119.6(3)
C15 C16 C17 130.1(4)
N4 C17 C16 121.9(4)
N4 C17 H17 119.0
C16 C17 H17 119.0
C19 C18 C25 118.9(4)
C19 C18 N4 120.5(3)
C25 C18 N4 120.4(3)
C20 C19 C18 122.6(4)
C20 C19 H19 118.7
C18 C19 H19 118.7
C19 C20 C23 118.5(4)
C19 C20 C21 120.1(4)
C23 C20 C21 121.3(4)
C20 C21 H21A 109.5
C20 C21 H21B 109.5
H21A C21 H21B 109.5
C20 C21 H21C 109.5
H21A C21 H21C 109.5
H21B C21 H21C 109.5
C23 C22 H22A 109.5
C23 C22 H22B 109.5
H22A C22 H22B 109.5
C23 C22 H22C 109.5
H22A C22 H22C 109.5
H22B C22 H22C 109.5
C17S C18S C19S 117.4(5)
C17S C18S H18S 121.3
C19S C18S H18S 121.3
C24 C23 C20 118.6(4)
C24 C23 C22 120.2(4)
C20 C23 C22 121.1(4)
C23 C24 C25 123.4(4)
C23 C24 H24 118.3
C25 C24 H24 118.3
C24 C25 C18 117.8(4)
C24 C25 N5 122.4(4)
C18 C25 N5 119.6(4)
C10S C9S C8S 118.5(6)
C10S C9S H9S 120.7
C8S C9S H9S 120.7
N5 C26 C27 121.7(4)
N5 C26 Li3 49.5(3)
C27 C26 Li3 74.0(3)
N5 C26 H26 119.1
C27 C26 H26 119.1
Li3 C26 H26 162.0
C18S C17S C16S 119.0(5)
C18S C17S H17S 120.5
C16S C17S H17S 120.5
N6 C27 C28 110.5(4)
N6 C27 C26 120.3(4)
C28 C27 C26 128.8(4)
N6 C27 Li3 47.1(2)
C28 C27 Li3 155.1(4)
C26 C27 Li3 75.4(3)
C29 C28 C27 106.0(4)
C29 C28 H28 127.0
C27 C28 H28 127.0
C28 C29 C30 106.6(4)
C28 C29 H29 126.7
C30 C29 H29 126.7
N6 C30 C29 110.6(4)
N6 C30 C31 120.3(3)
C29 C30 C31 129.0(4)
C12S C11S N3S 116.9(6)
C12S C11S H11S 121.6
N3S C11S H11S 121.6
C34 C31 C30 108.6(3)
C34 C31 C32 109.7(3)
C30 C31 C32 109.6(3)
C34 C31 C33 110.6(3)
C30 C31 C33 110.0(3)
C32 C31 C33 108.4(3)
C31 C32 H32A 109.5
C31 C32 H32B 109.5
H32A C32 H32B 109.5
C31 C32 H32C 109.5
H32A C32 H32C 109.5
H32B C32 H32C 109.5
C31 C33 H33A 109.5
C31 C33 H33B 109.5
H33A C33 H33B 109.5
C31 C33 H33C 109.5
H33A C33 H33C 109.5
H33B C33 H33C 109.5
N7 C34 C35 110.9(3)
N7 C34 C31 121.0(3)
C35 C34 C31 128.1(3)
C36 C35 C34 106.7(3)
C36 C35 H35 126.6
C34 C35 H35 126.6
C35 C36 C37 106.2(4)
C35 C36 H36 126.9
C37 C36 H36 126.9
N7 C37 C38 120.8(3)
N7 C37 C36 110.0(3)
C38 C37 C36 129.1(4)
N7 C37 Li2 47.0(2)
C38 C37 Li2 75.8(3)
C36 C37 Li2 152.7(3)
N8 C38 C37 122.7(4)
N8 C38 Li2 49.8(2)
C37 C38 Li2 74.2(3)
N8 C38 H38 118.7
C37 C38 H38 118.7
Li2 C38 H38 162.8
C20S C19S C18S 125.1(5)
C20S C19S H19S 117.5
C18S C19S H19S 117.5
C4 C39 N8 119.6(3)
C4 C39 C40 117.1(3)
N8 C39 C40 123.2(3)
C41 C40 C39 122.9(3)
C41 C40 H40 118.6
C39 C40 H40 118.6
C40 C41 C2 119.3(3)
C40 C41 C42 119.7(3)
C2 C41 C42 120.9(3)
C41 C42 H42A 109.5
C41 C42 H42B 109.5
H42A C42 H42B 109.5
C41 C42 H42C 109.5
H42A C42 H42C 109.5
H42B C42 H42C 109.5
N9 C43 C44 124.0(5)
N9 C43 H43 118.0
C44 C43 H43 118.0
C43 C44 C45 116.6(6)
C43 C44 H44 121.7
C45 C44 H44 121.7
C46 C45 C44 120.4(5)
C46 C45 H45 119.8
C44 C45 H45 119.8
C45 C46 C47 118.0(5)
C45 C46 H46 121.0
C47 C46 H46 121.0
N9 C47 C46 123.3(5)
N9 C47 H47 118.3
C46 C47 H47 118.3
C11S C12S C13S 125.5(6)
C11S C12S H12S 117.3
C13S C12S H12S 117.3
N10 C48 C49 124.5(4)
N10 C48 H48 117.7
C49 C48 H48 117.7
C48 C49 C50 118.1(5)
C48 C49 H49 121.0
C50 C49 H49 121.0
C51 C50 C49 119.1(4)
C51 C50 H50 120.5
C49 C50 H50 120.5
C50 C51 C52 119.2(4)
C50 C51 H51 120.4
C52 C51 H51 120.4
N10 C52 C51 122.6(4)
N10 C52 H52 118.7
C51 C52 H52 118.7
N11 C53 C54 123.7(4)
N11 C53 H53 118.1
C54 C53 H53 118.1
C55 C54 C53 119.0(4)
C55 C54 H54 120.5
C53 C54 H54 120.5
C54 C55 C56 118.3(4)
C54 C55 H55 120.8
C56 C55 H55 120.8
N4S C20S C19S 117.4(5)
N4S C20S H20S 121.3
C19S C20S H20S 121.3
C9S C8S C7S 124.1(6)
C9S C8S H8S 117.9
C7S C8S H8S 117.9
C55 C56 C57 119.3(4)
C55 C56 H56 120.3
C57 C56 H56 120.3
N11 C57 C56 123.2(4)
N11 C57 H57 118.4
C56 C57 H57 118.4
N12 C58 C59 123.6(4)
N12 C58 H58 118.2
C59 C58 H58 118.2
C58 C59 C60 119.0(5)
C58 C59 H59 120.5
C60 C59 H59 120.5
C61 C60 C59 118.9(5)
C61 C60 H60 120.5
C59 C60 H60 120.5
C60 C61 C62 118.1(4)
C60 C61 H61 120.9
C62 C61 H61 120.9
N12 C62 C61 124.1(4)
N12 C62 H62 118.0
C61 C62 H62 118.0
N13 C63 C64 124.3(5)
N13 C63 H63 117.8
C64 C63 H63 117.8
C65 C64 C63 119.0(6)
C65 C64 H64 120.5
C63 C64 H64 120.5
C64 C65 C66 119.0(6)
C64 C65 H65 120.5
C66 C65 H65 120.5
C65 C66 C67 119.1(5)
C65 C66 H66 120.5
C67 C66 H66 120.5
N13 C67 C66 122.4(5)
N13 C67 H67 118.8
C66 C67 H67 118.8
N14 C68 C69 124.2(4)
N14 C68 H68 117.9
C69 C68 H68 117.9
C70 C69 C68 118.7(4)
C70 C69 H69 120.7
C68 C69 H69 120.7
C71 C70 C69 118.4(4)
C71 C70 H70 120.8
C69 C70 H70 120.8
C70 C71 C72 119.6(4)
C70 C71 H71 120.2
C72 C71 H71 120.2
N14 C72 C71 123.2(4)
N14 C72 H72 118.4
C71 C72 H72 118.4
C7S C6S N2S 117.0(6)
C7S C6S H6S 121.5
N2S C6S H6S 121.5
C17S C16S N4S 119.0(5)
C17S C16S H16S 120.5
N4S C16S H16S 120.5
C5S N1S C3S 118.7(9)
C14S C15S N3S 119.0(5)
C14S C15S H15S 120.5
N3S C15S H15S 120.5
C13S C14S C15S 119.1(6)
C13S C14S H14S 120.5
C15S C14S H14S 120.5
C14S C13S C12S 117.3(6)
C14S C13S H13S 121.3
C12S C13S H13S 121.3
C9S C10S N2S 123.6(6)
C9S C10S H10S 118.2
N2S C10S H10S 118.2
C6S C7S C8S 118.9(7)
C6S C7S H7S 120.6
C8S C7S H7S 120.6
C1S C4S C2S 115.2(10)
C1S C4S H4S 122.4
C2S C4S H4S 122.4
C4S C2S C3S 121.7(11)
C4S C2S H2S 119.1
C3S C2S H2S 119.1
N1S C3S C2S 113.8(11)
N1S C3S H3S 123.1
C2S C3S H3S 123.1
C1S C5S N1S 122.9(11)
C1S C5S H5S 118.6
N1S C5S H5S 118.6
C5 N1 C4 117.2(3)
C5 N1 U1 111.1(2)
C4 N1 U1 127.3(2)
C9 N2 C6 105.6(3)
C9 N2 U1 139.0(2)
C6 N2 U1 114.4(2)
C13 N3 C16 105.9(3)
C13 N3 U1 137.2(3)
C16 N3 U1 114.4(2)
C17 N4 C18 118.5(3)
C17 N4 U1 111.7(3)
C18 N4 U1 125.1(2)
C26 N5 C25 118.7(3)
C26 N5 Li3 102.2(3)
C25 N5 Li3 138.8(3)
C30 N6 C27 106.3(3)
C30 N6 Li3 148.5(4)
C27 N6 Li3 102.8(3)
C34 N7 C37 106.2(3)
C34 N7 Li2 146.4(3)
C37 N7 Li2 103.0(3)
C38 N8 C39 119.3(3)
C38 N8 Li2 102.4(3)
C39 N8 Li2 137.9(3)
C47 N9 C43 117.4(4)
C47 N9 U1 124.2(3)
C43 N9 U1 118.2(3)
C48 N10 C52 116.5(4)
C48 N10 Li3 121.5(3)
C52 N10 Li3 121.9(3)
C53 N11 C57 116.3(4)
C53 N11 Li2 126.0(3)
C57 N11 Li2 116.8(3)
C58 N12 C62 116.3(4)
C58 N12 Li1 129.1(4)
C62 N12 Li1 114.0(3)
C63 N13 C67 116.2(4)
C63 N13 Li1 119.9(3)
C67 N13 Li1 120.0(4)
C68 N14 C72 116.0(4)
C68 N14 Li1 124.5(3)
C72 N14 Li1 119.5(3)
C11S N3S C15S 122.2(6)
C20S N4S C16S 122.1(5)
C10S N2S C6S 117.7(6)
C4S C1S C5S 127.1(11)
C4S C1S H1S 116.4
C5S C1S H1S 116.4
U1 O2 Li1 169.2(3)
U1 O1 Li3 123.8(2)
U1 O1 Li2 123.1(2)
Li3 O1 Li2 106.5(3)
O2 U1 O1 174.21(10)
O2 U1 N2 90.40(10)
O1 U1 N2 94.05(10)
O2 U1 N3 90.59(10)
O1 U1 N3 94.42(10)
N2 U1 N3 69.83(10)
O2 U1 N1 87.51(10)
O1 U1 N1 90.83(10)
N2 U1 N1 66.86(10)
N3 U1 N1 136.62(10)
O2 U1 N9 84.88(11)
O1 U1 N9 89.37(11)
N2 U1 N9 146.81(10)
N3 U1 N9 142.85(10)
N1 U1 N9 80.10(10)
O2 U1 N4 88.32(10)
O1 U1 N4 91.05(10)
N2 U1 N4 135.86(10)
N3 U1 N4 66.08(10)
N1 U1 N4 156.93(10)
N9 U1 N4 76.93(10)
O2 U1 Li2 148.35(14)
O1 U1 Li2 29.12(14)
N2 U1 Li2 84.66(13)
N3 U1 Li2 116.55(13)
N1 U1 Li2 61.80(13)
N9 U1 Li2 82.46(14)
N4 U1 Li2 116.58(14)
O2 U1 Li3 149.66(15)
O1 U1 Li3 28.74(14)
N2 U1 Li3 115.75(14)
N3 U1 Li3 84.89(13)
N1 U1 Li3 115.96(14)
N9 U1 Li3 80.93(13)
N4 U1 Li3 62.43(14)
Li2 U1 Li3 55.36(17)
O2 U1 Li1 5.49(13)
O1 U1 Li1 178.81(13)
N2 U1 Li1 86.99(13)
N3 U1 Li1 85.38(12)
N1 U1 Li1 90.13(12)
N9 U1 Li1 90.09(13)
N4 U1 Li1 87.79(13)
Li2 U1 Li1 151.76(16)
Li3 U1 Li1 150.08(16)
O2 Li1 N14 112.1(4)
O2 Li1 N12 108.6(3)
N14 Li1 N12 103.9(3)
O2 Li1 N13 117.6(3)
N14 Li1 N13 113.5(3)
N12 Li1 N13 99.2(3)
O2 Li1 U1 5.33(12)
N14 Li1 U1 107.6(3)
N12 Li1 U1 107.8(3)
N13 Li1 U1 122.8(3)
O1 Li2 N7 125.3(4)
O1 Li2 N11 117.0(3)
N7 Li2 N11 100.5(3)
O1 Li2 N8 117.6(3)
N7 Li2 N8 85.1(3)
N11 Li2 N8 105.8(3)
O1 Li2 C37 144.8(3)
N7 Li2 C37 30.01(15)
N11 Li2 C37 96.5(3)
N8 Li2 C37 57.27(19)
O1 Li2 C38 139.3(3)
N7 Li2 C38 59.2(2)
N11 Li2 C38 99.2(3)
N8 Li2 C38 27.78(14)
C37 Li2 C38 29.93(13)
O1 Li2 Li3 36.74(19)
N7 Li2 Li3 88.8(3)
N11 Li2 Li3 129.0(3)
N8 Li2 Li3 125.0(3)
C37 Li2 Li3 113.2(3)
C38 Li2 Li3 127.3(3)
O1 Li2 U1 27.75(12)
N7 Li2 U1 145.2(3)
N11 Li2 U1 112.7(2)
N8 Li2 U1 95.4(2)
C37 Li2 U1 145.2(2)
C38 Li2 U1 122.1(2)
Li3 Li2 U1 62.45(17)
O1 Li3 N6 127.9(4)
O1 Li3 N5 116.8(3)
N6 Li3 N5 86.1(3)
O1 Li3 N10 115.6(3)
N6 Li3 N10 98.4(3)
N5 Li3 N10 107.1(3)
O1 Li3 C27 148.0(4)
N6 Li3 C27 30.09(16)
N5 Li3 C27 58.5(2)
N10 Li3 C27 94.7(3)
O1 Li3 C26 140.7(3)
N6 Li3 C26 60.0(2)
N5 Li3 C26 28.35(15)
N10 Li3 C26 98.5(3)
C27 Li3 C26 30.66(14)
O1 Li3 Li2 36.81(19)
N6 Li3 Li2 91.2(3)
N5 Li3 Li2 124.6(3)
N10 Li3 Li2 128.0(3)
C27 Li3 Li2 115.8(3)
C26 Li3 Li2 129.5(3)
O1 Li3 U1 27.43(13)
N6 Li3 U1 148.1(3)
N5 Li3 U1 94.8(2)
N10 Li3 U1 111.7(3)
C27 Li3 U1 147.6(3)
C26 Li3 U1 122.6(2)
Li2 Li3 U1 62.19(16)

loop_
_geom_bond_atom_site_label_1
_geom_bond_atom_site_label_2
_geom_bond_distance
C1 C2 1.504(5)
C1 H1A 0.9800
C1 H1B 0.9800
C1 H1C 0.9800
C2 C3 1.387(5)
C2 C41 1.393(5)
C3 C4 1.393(5)
C3 H3 0.9500
C4 C39 1.401(5)
C4 N1 1.428(5)
C5 N1 1.298(5)
C5 C6 1.415(5)
C5 H5 0.9500
C6 N2 1.389(5)
C6 C7 1.393(5)
C7 C8 1.387(5)
C7 H7 0.9500
C8 C9 1.397(5)
C8 H8 0.9500
C9 N2 1.360(4)
C9 C10 1.515(5)
C10 C13 1.519(6)
C10 C11 1.536(5)
C10 C12 1.547(5)
C11 H11A 0.9800
C11 H11B 0.9800
C11 H11C 0.9800
C12 H12A 0.9800
C12 H12B 0.9800
C12 H12C 0.9800
C13 N3 1.355(5)
C13 C14 1.409(5)
C14 C15 1.374(6)
C14 H14 0.9500
C15 C16 1.401(5)
C15 H15 0.9500
C16 N3 1.386(5)
C16 C17 1.419(5)
C17 N4 1.295(5)
C17 H17 0.9500
C18 C19 1.393(5)
C18 C25 1.402(5)
C18 N4 1.425(5)
C19 C20 1.390(6)
C19 H19 0.9500
C20 C23 1.397(6)
C20 C21 1.515(6)
C21 H21A 0.9800
C21 H21B 0.9800
C21 H21C 0.9800
C22 C23 1.517(6)
C22 H22A 0.9800
C22 H22B 0.9800
C22 H22C 0.9800
C18S C17S 1.356(7)
C18S C19S 1.380(8)
C18S H18S 0.9500
C23 C24 1.386(6)
C24 C25 1.391(5)
C24 H24 0.9500
C25 N5 1.413(5)
C9S C10S 1.245(7)
C9S C8S 1.283(8)
C9S H9S 0.9500
C26 N5 1.308(5)
C26 C27 1.418(6)
C26 Li3 2.691(8)
C26 H26 0.9500
C17S C16S 1.373(7)
C17S H17S 0.9500
C27 N6 1.374(5)
C27 C28 1.408(5)
C27 Li3 2.673(8)
C28 C29 1.386(6)
C28 H28 0.9500
C29 C30 1.414(6)
C29 H29 0.9500
C30 N6 1.347(5)
C30 C31 1.519(6)
C11S C12S 1.281(9)
C11S N3S 1.322(7)
C11S H11S 0.9500
C31 C34 1.518(5)
C31 C32 1.529(5)
C31 C33 1.541(5)
C32 H32A 0.9800
C32 H32B 0.9800
C32 H32C 0.9800
C33 H33A 0.9800
C33 H33B 0.9800
C33 H33C 0.9800
C34 N7 1.340(5)
C34 C35 1.418(6)
C35 C36 1.386(6)
C35 H35 0.9500
C36 C37 1.408(5)
C36 H36 0.9500
C37 N7 1.392(5)
C37 C38 1.407(5)
C37 Li2 2.713(7)
C38 N8 1.304(5)
C38 Li2 2.733(8)
C38 H38 0.9500
C19S C20S 1.312(7)
C19S H19S 0.9500
C39 N8 1.409(5)
C39 C40 1.411(5)
C40 C41 1.390(5)
C40 H40 0.9500
C41 C42 1.512(5)
C42 H42A 0.9800
C42 H42B 0.9800
C42 H42C 0.9800
C43 N9 1.343(6)
C43 C44 1.379(7)
C43 H43 0.9500
C44 C45 1.396(9)
C44 H44 0.9500
C45 C46 1.376(9)
C45 H45 0.9500
C46 C47 1.378(7)
C46 H46 0.9500
C47 N9 1.335(5)
C47 H47 0.9500
C12S C13S 1.390(9)
C12S H12S 0.9500
C48 N10 1.333(5)
C48 C49 1.374(6)
C48 H48 0.9500
C49 C50 1.376(6)
C49 H49 0.9500
C50 C51 1.363(7)
C50 H50 0.9500
C51 C52 1.391(6)
C51 H51 0.9500
C52 N10 1.340(5)
C52 H52 0.9500
C53 N11 1.339(5)
C53 C54 1.381(6)
C53 H53 0.9500
C54 C55 1.376(6)
C54 H54 0.9500
C55 C56 1.376(6)
C55 H55 0.9500
C20S N4S 1.311(6)
C20S H20S 0.9500
C8S C7S 1.366(9)
C8S H8S 0.9500
C56 C57 1.379(6)
C56 H56 0.9500
C57 N11 1.350(5)
C57 H57 0.9500
C58 N12 1.333(5)
C58 C59 1.371(6)
C58 H58 0.9500
C59 C60 1.375(7)
C59 H59 0.9500
C60 C61 1.366(6)
C60 H60 0.9500
C61 C62 1.383(6)
C61 H61 0.9500
C62 N12 1.334(5)
C62 H62 0.9500
C63 N13 1.333(5)
C63 C64 1.362(7)
C63 H63 0.9500
C64 C65 1.347(9)
C64 H64 0.9500
C65 C66 1.367(9)
C65 H65 0.9500
C66 C67 1.385(8)
C66 H66 0.9500
C67 N13 1.340(6)
C67 H67 0.9500
C68 N14 1.330(5)
C68 C69 1.379(6)
C68 H68 0.9500
C69 C70 1.365(7)
C69 H69 0.9500
C70 C71 1.364(7)
C70 H70 0.9500
C71 C72 1.375(6)
C71 H71 0.9500
C72 N14 1.340(5)
C72 H72 0.9500
C6S C7S 1.337(9)
C6S N2S 1.390(9)
C6S H6S 0.9500
C16S N4S 1.399(6)
C16S H16S 0.9500
N1S C5S 1.316(10)
N1S C3S 1.368(11)
C15S C14S 1.353(7)
C15S N3S 1.395(8)
C15S H15S 0.9500
C14S C13S 1.348(8)
C14S H14S 0.9500
C13S H13S 0.9500
C10S N2S 1.390(8)
C10S H10S 0.9500
C7S H7S 0.9500
C4S C1S 1.212(13)
C4S C2S 1.402(16)
C4S H4S 0.9500
C2S C3S 1.407(14)
C2S H2S 0.9500
C3S H3S 0.9500
C5S C1S 1.245(10)
C5S H5S 0.9500
N1 U1 2.616(3)
N2 U1 2.479(3)
N3 U1 2.484(3)
N4 U1 2.627(3)
N5 Li3 2.093(8)
N6 Li3 2.009(7)
N7 Li2 2.037(7)
N8 Li2 2.139(7)
N9 U1 2.617(3)
N10 Li3 2.138(8)
N11 Li2 2.129(8)
N12 Li1 2.083(8)
N13 Li1 2.103(7)
N14 Li1 2.080(8)
C1S H1S 0.9500
O2 U1 1.859(2)
O2 Li1 1.914(7)
O1 U1 1.894(2)
O1 Li3 1.976(7)
O1 Li2 1.979(7)
U1 Li2 3.406(6)
U1 Li3 3.414(6)
U1 Li1 3.757(7)
Li2 Li3 3.168(10)

loop_
_geom_torsion_atom_site_label_1
_geom_torsion_atom_site_label_2
_geom_torsion_atom_site_label_3
_geom_torsion_atom_site_label_4
_geom_torsion
C41 C2 C3 C4 0.4(6)
C1 C2 C3 C4 177.9(4)
C2 C3 C4 C39 2.5(6)
C2 C3 C4 N1 -177.6(4)
N1 C5 C6 N2 -4.1(5)
N1 C5 C6 C7 168.5(4)
N2 C6 C7 C8 0.5(4)
C5 C6 C7 C8 -172.6(4)
C6 C7 C8 C9 -0.6(4)
C7 C8 C9 N2 0.5(4)
C7 C8 C9 C10 175.6(4)
N2 C9 C10 C13 -46.2(5)
C8 C9 C10 C13 139.3(4)
N2 C9 C10 C11 -170.1(3)
C8 C9 C10 C11 15.3(6)
N2 C9 C10 C12 72.6(4)
C8 C9 C10 C12 -102.0(4)
C9 C10 C13 N3 51.3(5)
C11 C10 C13 N3 175.3(3)
C12 C10 C13 N3 -67.3(4)
C9 C10 C13 C14 -135.4(4)
C11 C10 C13 C14 -11.3(5)
C12 C10 C13 C14 106.0(4)
N3 C13 C14 C15 0.9(5)
C10 C13 C14 C15 -173.1(4)
C13 C14 C15 C16 0.2(5)
C14 C15 C16 N3 -1.2(5)
C14 C15 C16 C17 174.3(4)
N3 C16 C17 N4 -0.3(6)
C15 C16 C17 N4 -175.4(4)
C25 C18 C19 C20 -2.9(6)
N4 C18 C19 C20 173.1(4)
C18 C19 C20 C23 0.6(6)
C18 C19 C20 C21 -177.7(4)
C19 C20 C23 C24 1.0(6)
C21 C20 C23 C24 179.3(4)
C19 C20 C23 C22 -177.3(4)
C21 C20 C23 C22 1.0(6)
C20 C23 C24 C25 -0.2(6)
C22 C23 C24 C25 178.0(4)
C23 C24 C25 C18 -2.0(6)
C23 C24 C25 N5 -177.4(4)
C19 C18 C25 C24 3.5(5)
N4 C18 C25 C24 -172.5(3)
C19 C18 C25 N5 179.0(3)
N4 C18 C25 N5 3.0(5)
C19S C18S C17S C16S -1.0(8)
N5 C26 C27 N6 -1.3(6)
Li3 C26 C27 N6 -14.8(3)
N5 C26 C27 C28 -173.3(4)
Li3 C26 C27 C28 173.2(5)
N5 C26 C27 Li3 13.5(4)
N6 C27 C28 C29 -1.1(5)
C26 C27 C28 C29 171.6(4)
Li3 C27 C28 C29 -24.2(9)
C27 C28 C29 C30 1.1(4)
C28 C29 C30 N6 -0.7(5)
C28 C29 C30 C31 -178.6(4)
N6 C30 C31 C34 -73.3(4)
C29 C30 C31 C34 104.4(4)
N6 C30 C31 C32 46.5(5)
C29 C30 C31 C32 -135.7(4)
N6 C30 C31 C33 165.6(3)
C29 C30 C31 C33 -16.7(6)
C30 C31 C34 N7 71.3(5)
C32 C31 C34 N7 -48.5(5)
C33 C31 C34 N7 -168.0(4)
C30 C31 C34 C35 -106.2(5)
C32 C31 C34 C35 134.0(4)
C33 C31 C34 C35 14.5(6)
N7 C34 C35 C36 -0.6(5)
C31 C34 C35 C36 177.2(4)
C34 C35 C36 C37 0.0(5)
C35 C36 C37 N7 0.5(5)
C35 C36 C37 C38 -178.1(4)
C35 C36 C37 Li2 29.5(9)
N7 C37 C38 N8 1.9(6)
C36 C37 C38 N8 -179.6(4)
Li2 C37 C38 N8 -12.3(4)
N7 C37 C38 Li2 14.2(4)
C36 C37 C38 Li2 -167.3(5)
C17S C18S C19S C20S 0.1(9)
C3 C4 C39 N8 -179.8(3)
N1 C4 C39 N8 0.3(5)
C3 C4 C39 C40 -4.1(5)
N1 C4 C39 C40 176.0(3)
C4 C39 C40 C41 3.1(6)
N8 C39 C40 C41 178.6(4)
C39 C40 C41 C2 -0.2(6)
C39 C40 C41 C42 -177.9(4)
C3 C2 C41 C40 -1.6(6)
C1 C2 C41 C40 -179.0(4)
C3 C2 C41 C42 176.1(4)
C1 C2 C41 C42 -1.3(6)
N9 C43 C44 C45 -4.3(9)
C43 C44 C45 C46 4.3(10)
C44 C45 C46 C47 -0.5(10)
C45 C46 C47 N9 -4.0(8)
N3S C11S C12S C13S 0.9(9)
N10 C48 C49 C50 -1.0(7)
C48 C49 C50 C51 -0.1(7)
C49 C50 C51 C52 1.1(7)
C50 C51 C52 N10 -1.3(7)
N11 C53 C54 C55 0.3(6)
C53 C54 C55 C56 -1.3(6)
C18S C19S C20S N4S 0.8(9)
C10S C9S C8S C7S 2.1(11)
C54 C55 C56 C57 0.5(7)
C55 C56 C57 N11 1.5(7)
N12 C58 C59 C60 -0.7(7)
C58 C59 C60 C61 1.1(7)
C59 C60 C61 C62 -0.7(7)
C60 C61 C62 N12 -0.3(7)
N13 C63 C64 C65 0.6(8)
C63 C64 C65 C66 -1.7(9)
C64 C65 C66 C67 1.7(9)
C65 C66 C67 N13 -0.7(8)
N14 C68 C69 C70 -0.6(8)
C68 C69 C70 C71 0.7(7)
C69 C70 C71 C72 0.2(7)
C70 C71 C72 N14 -1.3(7)
C18S C17S C16S N4S 1.0(7)
N3S C15S C14S C13S 0.8(8)
C15S C14S C13S C12S -0.2(9)
C11S C12S C13S C14S -0.7(10)
C8S C9S C10S N2S -1.0(9)
N2S C6S C7S C8S 2.6(10)
C9S C8S C7S C6S -3.0(11)
C1S C4S C2S C3S 3.9(19)
C5S N1S C3S C2S -4.0(15)
C4S C2S C3S N1S -2.1(17)
C3S N1S C5S C1S 8.9(17)
C6 C5 N1 C4 177.8(3)
C6 C5 N1 U1 19.8(4)
C3 C4 N1 C5 -53.8(5)
C39 C4 N1 C5 126.1(4)
C3 C4 N1 U1 100.2(4)
C39 C4 N1 U1 -79.9(4)
C8 C9 N2 C6 -0.2(4)
C10 C9 N2 C6 -175.7(3)
C8 C9 N2 U1 -167.4(3)
C10 C9 N2 U1 17.1(6)
C7 C6 N2 C9 -0.1(4)
C5 C6 N2 C9 173.7(3)
C7 C6 N2 U1 170.7(2)
C5 C6 N2 U1 -15.5(4)
C14 C13 N3 C16 -1.5(4)
C10 C13 N3 C16 172.8(3)
C14 C13 N3 U1 158.2(3)
C10 C13 N3 U1 -27.4(5)
C15 C16 N3 C13 1.7(4)
C17 C16 N3 C13 -174.3(3)
C15 C16 N3 U1 -163.4(3)
C17 C16 N3 U1 20.6(4)
C16 C17 N4 C18 -175.5(3)
C16 C17 N4 U1 -18.6(4)
C19 C18 N4 C17 55.3(5)
C25 C18 N4 C17 -128.8(4)
C19 C18 N4 U1 -98.2(4)
C25 C18 N4 U1 77.7(4)
C27 C26 N5 C25 168.7(3)
Li3 C26 N5 C25 -174.2(4)
C27 C26 N5 Li3 -17.1(5)
C24 C25 N5 C26 -31.3(5)
C18 C25 N5 C26 153.4(4)
C24 C25 N5 Li3 157.3(4)
C18 C25 N5 Li3 -17.9(6)
C29 C30 N6 C27 0.0(4)
C31 C30 N6 C27 178.2(3)
C29 C30 N6 Li3 156.4(6)
C31 C30 N6 Li3 -25.4(8)
C28 C27 N6 C30 0.6(4)
C26 C27 N6 C30 -172.8(3)
Li3 C27 N6 C30 167.6(4)
C28 C27 N6 Li3 -167.0(3)
C26 C27 N6 Li3 19.6(5)
C35 C34 N7 C37 0.8(5)
C31 C34 N7 C37 -177.1(4)
C35 C34 N7 Li2 -148.4(5)
C31 C34 N7 Li2 33.7(8)
C38 C37 N7 C34 177.9(4)
C36 C37 N7 C34 -0.8(4)
Li2 C37 N7 C34 -163.1(4)
C38 C37 N7 Li2 -19.0(5)
C36 C37 N7 Li2 162.3(3)
C37 C38 N8 C39 -170.4(4)
Li2 C38 N8 C39 174.0(5)
C37 C38 N8 Li2 15.6(5)
C4 C39 N8 C38 -160.5(4)
C40 C39 N8 C38 24.1(6)
C4 C39 N8 Li2 10.8(6)
C40 C39 N8 Li2 -164.7(4)
C46 C47 N9 C43 4.2(7)
C46 C47 N9 U1 -171.9(4)
C44 C43 N9 C47 0.1(7)
C44 C43 N9 U1 176.4(5)
C49 C48 N10 C52 0.8(6)
C49 C48 N10 Li3 -175.3(4)
C51 C52 N10 C48 0.3(6)
C51 C52 N10 Li3 176.4(4)
C54 C53 N11 C57 1.5(6)
C54 C53 N11 Li2 -167.8(4)
C56 C57 N11 C53 -2.4(6)
C56 C57 N11 Li2 167.9(4)
C59 C58 N12 C62 -0.2(6)
C59 C58 N12 Li1 170.6(4)
C61 C62 N12 C58 0.7(6)
C61 C62 N12 Li1 -171.5(4)
C64 C63 N13 C67 0.4(7)
C64 C63 N13 Li1 -157.5(4)
C66 C67 N13 C63 -0.3(7)
C66 C67 N13 Li1 157.5(4)
C69 C68 N14 C72 -0.4(7)
C69 C68 N14 Li1 177.2(4)
C71 C72 N14 C68 1.3(6)
C71 C72 N14 Li1 -176.4(4)
C12S C11S N3S C15S -0.2(8)
C14S C15S N3S C11S -0.6(8)
C19S C20S N4S C16S -0.8(7)
C17S C16S N4S C20S -0.1(7)
C9S C10S N2S C6S 0.8(9)
C7S C6S N2S C10S -1.6(9)
C2S C4S C1S C5S 0.9(19)
N1S C5S C1S C4S -8(2)
Li1 O2 U1 O1 168.2(14)
Li1 O2 U1 N2 -51.6(14)
Li1 O2 U1 N3 18.3(14)
Li1 O2 U1 N1 -118.4(14)
Li1 O2 U1 N9 161.4(14)
Li1 O2 U1 N4 84.3(14)
Li1 O2 U1 Li2 -132.0(14)
Li1 O2 U1 Li3 99.1(14)
Li3 O1 U1 O2 -78.9(11)
Li2 O1 U1 O2 68.7(11)
Li3 O1 U1 N2 141.0(3)
Li2 O1 U1 N2 -71.4(3)
Li3 O1 U1 N3 70.9(3)
Li2 O1 U1 N3 -141.5(3)
Li3 O1 U1 N1 -152.2(3)
Li2 O1 U1 N1 -4.6(3)
Li3 O1 U1 N9 -72.1(3)
Li2 O1 U1 N9 75.5(3)
Li3 O1 U1 N4 4.8(3)
Li2 O1 U1 N4 152.5(3)
Li3 O1 U1 Li2 -147.6(4)
Li2 O1 U1 Li3 147.6(4)
Li3 O1 U1 Li1 -9(6)
Li2 O1 U1 Li1 138(6)
C9 N2 U1 O2 96.4(4)
C6 N2 U1 O2 -70.0(2)
C9 N2 U1 O1 -87.3(4)
C6 N2 U1 O1 106.3(2)
C9 N2 U1 N3 6.0(3)
C6 N2 U1 N3 -160.5(3)
C9 N2 U1 N1 -176.4(4)
C6 N2 U1 N1 17.1(2)
C9 N2 U1 N9 177.7(3)
C6 N2 U1 N9 11.2(3)
C9 N2 U1 N4 8.4(4)
C6 N2 U1 N4 -158.0(2)
C9 N2 U1 Li2 -114.9(4)
C6 N2 U1 Li2 78.7(3)
C9 N2 U1 Li3 -67.6(4)
C6 N2 U1 Li3 125.9(3)
C9 N2 U1 Li1 92.1(4)
C6 N2 U1 Li1 -74.3(2)
C13 N3 U1 O2 -90.9(4)
C16 N3 U1 O2 67.7(3)
C13 N3 U1 O1 92.0(4)
C16 N3 U1 O1 -109.4(2)
C13 N3 U1 N2 -0.7(3)
C16 N3 U1 N2 157.9(3)
C13 N3 U1 N1 -3.9(4)
C16 N3 U1 N1 154.7(2)
C13 N3 U1 N9 -173.2(3)
C16 N3 U1 N9 -14.6(3)
C13 N3 U1 N4 -178.8(4)
C16 N3 U1 N4 -20.2(2)
C13 N3 U1 Li2 72.2(4)
C16 N3 U1 Li2 -129.2(3)
C13 N3 U1 Li3 119.2(4)
C16 N3 U1 Li3 -82.2(3)
C13 N3 U1 Li1 -89.2(4)
C16 N3 U1 Li1 69.4(3)
C5 N1 U1 O2 72.6(2)
C4 N1 U1 O2 -82.7(3)
C5 N1 U1 O1 -112.9(2)
C4 N1 U1 O1 91.8(3)
C5 N1 U1 N2 -18.9(2)
C4 N1 U1 N2 -174.2(3)
C5 N1 U1 N3 -15.6(3)
C4 N1 U1 N3 -170.9(2)
C5 N1 U1 N9 157.9(3)
C4 N1 U1 N9 2.6(3)
C5 N1 U1 N4 152.4(2)
C4 N1 U1 N4 -2.9(4)
C5 N1 U1 Li2 -115.4(3)
C4 N1 U1 Li2 89.3(3)
C5 N1 U1 Li3 -127.4(3)
C4 N1 U1 Li3 77.3(3)
C5 N1 U1 Li1 67.8(3)
C4 N1 U1 Li1 -87.5(3)
C47 N9 U1 O2 164.5(3)
C43 N9 U1 O2 -11.5(3)
C47 N9 U1 O1 -14.8(3)
C43 N9 U1 O1 169.2(3)
C47 N9 U1 N2 81.6(4)
C43 N9 U1 N2 -94.4(4)
C47 N9 U1 N3 -111.3(3)
C43 N9 U1 N3 72.7(4)
C47 N9 U1 N1 76.1(3)
C43 N9 U1 N1 -99.9(3)
C47 N9 U1 N4 -106.0(3)
C43 N9 U1 N4 78.0(3)
C47 N9 U1 Li2 13.6(3)
C43 N9 U1 Li2 -162.4(3)
C47 N9 U1 Li3 -42.4(3)
C43 N9 U1 Li3 141.6(4)
C47 N9 U1 Li1 166.3(3)
C43 N9 U1 Li1 -9.8(3)
C17 N4 U1 O2 -71.3(3)
C18 N4 U1 O2 83.8(3)
C17 N4 U1 O1 114.4(3)
C18 N4 U1 O1 -90.5(3)
C17 N4 U1 N2 17.5(3)
C18 N4 U1 N2 172.6(2)
C17 N4 U1 N3 20.1(2)
C18 N4 U1 N3 175.1(3)
C17 N4 U1 N1 -151.0(3)
C18 N4 U1 N1 4.1(4)
C17 N4 U1 N9 -156.5(3)
C18 N4 U1 N9 -1.4(3)
C17 N4 U1 Li2 129.0(3)
C18 N4 U1 Li2 -75.9(3)
C17 N4 U1 Li3 117.0(3)
C18 N4 U1 Li3 -87.9(3)
C17 N4 U1 Li1 -65.9(3)
C18 N4 U1 Li1 89.2(3)
U1 O2 Li1 N14 32.3(16)
U1 O2 Li1 N12 -81.9(14)
U1 O2 Li1 N13 166.5(11)
C68 N14 Li1 O2 158.7(4)
C72 N14 Li1 O2 -23.8(5)
C68 N14 Li1 N12 -84.2(5)
C72 N14 Li1 N12 93.3(4)
C68 N14 Li1 N13 22.5(6)
C72 N14 Li1 N13 -160.0(4)
C68 N14 Li1 U1 161.7(3)
C72 N14 Li1 U1 -20.8(4)
C58 N12 Li1 O2 -107.7(4)
C62 N12 Li1 O2 63.2(4)
C58 N12 Li1 N14 132.7(4)
C62 N12 Li1 N14 -56.3(4)
C58 N12 Li1 N13 15.6(5)
C62 N12 Li1 N13 -173.4(3)
C58 N12 Li1 U1 -113.3(4)
C62 N12 Li1 U1 57.7(4)
C63 N13 Li1 O2 163.7(4)
C67 N13 Li1 O2 6.6(6)
C63 N13 Li1 N14 -62.7(5)
C67 N13 Li1 N14 140.3(4)
C63 N13 Li1 N12 46.9(4)
C67 N13 Li1 N12 -110.1(4)
C63 N13 Li1 U1 165.1(3)
C67 N13 Li1 U1 8.1(5)
O1 U1 Li1 O2 -81(6)
N2 U1 Li1 O2 128.4(14)
N3 U1 Li1 O2 -161.7(14)
N1 U1 Li1 O2 61.5(14)
N9 U1 Li1 O2 -18.6(14)
N4 U1 Li1 O2 -95.5(14)
Li2 U1 Li1 O2 55.5(15)
Li3 U1 Li1 O2 -90.3(14)
O2 U1 Li1 N14 -148.7(16)
O1 U1 Li1 N14 130(6)
N2 U1 Li1 N14 -20.4(3)
N3 U1 Li1 N14 49.6(3)
N1 U1 Li1 N14 -87.2(3)
N9 U1 Li1 N14 -167.3(3)
N4 U1 Li1 N14 115.8(3)
Li2 U1 Li1 N14 -93.2(4)
Li3 U1 Li1 N14 121.0(3)
O2 U1 Li1 N12 99.8(15)
O1 U1 Li1 N12 18(6)
N2 U1 Li1 N12 -131.9(3)
N3 U1 Li1 N12 -61.9(3)
N1 U1 Li1 N12 161.3(3)
N9 U1 Li1 N12 81.2(3)
N4 U1 Li1 N12 4.3(3)
Li2 U1 Li1 N12 155.3(3)
Li3 U1 Li1 N12 9.5(5)
O2 U1 Li1 N13 -14.2(12)
O1 U1 Li1 N13 -96(6)
N2 U1 Li1 N13 114.2(3)
N3 U1 Li1 N13 -175.9(3)
N1 U1 Li1 N13 47.3(3)
N9 U1 Li1 N13 -32.8(3)
N4 U1 Li1 N13 -109.7(3)
Li2 U1 Li1 N13 41.3(5)
Li3 U1 Li1 N13 -104.5(4)
U1 O1 Li2 N7 -144.6(3)
Li3 O1 Li2 N7 7.7(5)
U1 O1 Li2 N11 87.7(4)
Li3 O1 Li2 N11 -119.9(4)
U1 O1 Li2 N8 -40.0(5)
Li3 O1 Li2 N8 112.4(4)
U1 O1 Li2 C37 -111.5(5)
Li3 O1 Li2 C37 40.9(6)
U1 O1 Li2 C38 -62.6(6)
Li3 O1 Li2 C38 89.8(5)
U1 O1 Li2 Li3 -152.4(4)
Li3 O1 Li2 U1 152.4(4)
C34 N7 Li2 O1 -69.4(8)
C37 N7 Li2 O1 140.9(4)
C34 N7 Li2 N11 64.8(7)
C37 N7 Li2 N11 -85.0(3)
C34 N7 Li2 N8 170.0(5)
C37 N7 Li2 N8 20.3(3)
C34 N7 Li2 C37 149.7(7)
C34 N7 Li2 C38 159.4(6)
C37 N7 Li2 C38 9.6(2)
C34 N7 Li2 Li3 -64.8(6)
C37 N7 Li2 Li3 145.5(3)
C34 N7 Li2 U1 -97.6(7)
C37 N7 Li2 U1 112.7(5)
C53 N11 Li2 O1 -26.3(5)
C57 N11 Li2 O1 164.5(3)
C53 N11 Li2 N7 -165.2(3)
C57 N11 Li2 N7 25.6(4)
C53 N11 Li2 N8 106.9(4)
C57 N11 Li2 N8 -62.3(4)
C53 N11 Li2 C37 164.7(3)
C57 N11 Li2 C37 -4.5(4)
C53 N11 Li2 C38 134.6(3)
C57 N11 Li2 C38 -34.6(4)
C53 N11 Li2 Li3 -68.1(5)
C57 N11 Li2 Li3 122.6(4)
C53 N11 Li2 U1 4.0(5)
C57 N11 Li2 U1 -165.2(3)
C38 N8 Li2 O1 -147.5(4)
C39 N8 Li2 O1 40.3(6)
C38 N8 Li2 N7 -19.9(3)
C39 N8 Li2 N7 167.9(4)
C38 N8 Li2 N11 79.6(3)
C39 N8 Li2 N11 -92.6(5)
C38 N8 Li2 C37 -8.0(3)
C39 N8 Li2 C37 179.8(4)
C39 N8 Li2 C38 -172.2(6)
C38 N8 Li2 Li3 -105.0(4)
C39 N8 Li2 Li3 82.8(5)
C38 N8 Li2 U1 -165.0(3)
C39 N8 Li2 U1 22.8(5)
N7 C37 Li2 O1 -63.3(6)
C38 C37 Li2 O1 100.0(6)
C36 C37 Li2 O1 -101.8(8)
C38 C37 Li2 N7 163.2(4)
C36 C37 Li2 N7 -38.5(7)
N7 C37 Li2 N11 99.6(3)
C38 C37 Li2 N11 -97.1(3)
C36 C37 Li2 N11 61.1(8)
N7 C37 Li2 N8 -155.8(4)
C38 C37 Li2 N8 7.5(2)
C36 C37 Li2 N8 165.7(7)
N7 C37 Li2 C38 -163.2(4)
C36 C37 Li2 C38 158.2(8)
N7 C37 Li2 Li3 -38.0(3)
C38 C37 Li2 Li3 125.2(3)
C36 C37 Li2 Li3 -76.6(8)
N7 C37 Li2 U1 -112.7(6)
C38 C37 Li2 U1 50.6(5)
C36 C37 Li2 U1 -151.2(6)
N8 C38 Li2 O1 46.9(5)
C37 C38 Li2 O1 -119.5(5)
N8 C38 Li2 N7 156.8(4)
C37 C38 Li2 N7 -9.7(2)
N8 C38 Li2 N11 -106.5(4)
C37 C38 Li2 N11 87.1(3)
C37 C38 Li2 N8 -166.4(4)
N8 C38 Li2 C37 166.4(4)
N8 C38 Li2 Li3 95.7(4)
C37 C38 Li2 Li3 -70.7(4)
N8 C38 Li2 U1 17.7(3)
C37 C38 Li2 U1 -148.7(3)
O2 U1 Li2 O1 -169.7(2)
N2 U1 Li2 O1 108.3(3)
N3 U1 Li2 O1 44.0(3)
N1 U1 Li2 O1 174.8(3)
N9 U1 Li2 O1 -102.4(3)
N4 U1 Li2 O1 -31.1(3)
Li3 U1 Li2 O1 -18.2(2)
Li1 U1 Li2 O1 -178.3(3)
O2 U1 Li2 N7 -113.8(5)
O1 U1 Li2 N7 55.9(5)
N2 U1 Li2 N7 164.1(5)
N3 U1 Li2 N7 99.8(5)
N1 U1 Li2 N7 -129.3(5)
N9 U1 Li2 N7 -46.5(5)
N4 U1 Li2 N7 24.7(6)
Li3 U1 Li2 N7 37.6(5)
Li1 U1 Li2 N7 -122.4(5)
O2 U1 Li2 N11 85.1(4)
O1 U1 Li2 N11 -105.3(4)
N2 U1 Li2 N11 3.0(3)
N3 U1 Li2 N11 -61.3(3)
N1 U1 Li2 N11 69.6(3)
N9 U1 Li2 N11 152.3(3)
N4 U1 Li2 N11 -136.4(2)
Li3 U1 Li2 N11 -123.5(3)
Li1 U1 Li2 N11 76.4(4)
O2 U1 Li2 N8 -24.6(4)
O1 U1 Li2 N8 145.1(4)
N2 U1 Li2 N8 -106.6(2)
N3 U1 Li2 N8 -170.91(18)
N1 U1 Li2 N8 -40.06(19)
N9 U1 Li2 N8 42.7(2)
N4 U1 Li2 N8 114.0(2)
Li3 U1 Li2 N8 126.9(3)
Li1 U1 Li2 N8 -33.2(5)
O2 U1 Li2 C37 -59.8(6)
O1 U1 Li2 C37 109.9(6)
N2 U1 Li2 C37 -141.9(5)
N3 U1 Li2 C37 153.8(4)
N1 U1 Li2 C37 -75.3(4)
N9 U1 Li2 C37 7.5(4)
N4 U1 Li2 C37 78.7(5)
Li3 U1 Li2 C37 91.6(5)
Li1 U1 Li2 C37 -68.5(6)
O2 U1 Li2 C38 -32.8(5)
O1 U1 Li2 C38 136.9(5)
N2 U1 Li2 C38 -114.8(3)
N3 U1 Li2 C38 -179.1(2)
N1 U1 Li2 C38 -48.3(2)
N9 U1 Li2 C38 34.5(3)
N4 U1 Li2 C38 105.8(3)
Li3 U1 Li2 C38 118.7(3)
Li1 U1 Li2 C38 -41.4(5)
O2 U1 Li2 Li3 -151.4(2)
O1 U1 Li2 Li3 18.2(2)
N2 U1 Li2 Li3 126.51(17)
N3 U1 Li2 Li3 62.2(2)
N1 U1 Li2 Li3 -166.9(2)
N9 U1 Li2 Li3 -84.16(17)
N4 U1 Li2 Li3 -12.9(2)
Li1 U1 Li2 Li3 -160.1(3)
U1 O1 Li3 N6 146.7(3)
Li2 O1 Li3 N6 -5.5(5)
U1 O1 Li3 N5 39.4(5)
Li2 O1 Li3 N5 -112.7(4)
U1 O1 Li3 N10 -88.1(4)
Li2 O1 Li3 N10 119.8(4)
U1 O1 Li3 C27 112.1(6)
Li2 O1 Li3 C27 -40.0(7)
U1 O1 Li3 C26 59.6(6)
Li2 O1 Li3 C26 -92.5(6)
U1 O1 Li3 Li2 152.1(4)
Li2 O1 Li3 U1 -152.1(3)
C30 N6 Li3 O1 60.0(8)
C27 N6 Li3 O1 -143.2(4)
C30 N6 Li3 N5 -178.6(5)
C27 N6 Li3 N5 -21.8(3)
C30 N6 Li3 N10 -71.9(7)
C27 N6 Li3 N10 84.9(3)
C30 N6 Li3 C27 -156.8(8)
C30 N6 Li3 C26 -167.0(6)
C27 N6 Li3 C26 -10.2(2)
C30 N6 Li3 Li2 56.8(7)
C27 N6 Li3 Li2 -146.4(3)
C30 N6 Li3 U1 88.6(8)
C27 N6 Li3 U1 -114.6(6)
C26 N5 Li3 O1 152.5(4)
C25 N5 Li3 O1 -35.3(7)
C26 N5 Li3 N6 21.6(3)
C25 N5 Li3 N6 -166.2(4)
C26 N5 Li3 N10 -76.0(4)
C25 N5 Li3 N10 96.3(5)
C26 N5 Li3 C27 9.0(2)
C25 N5 Li3 C27 -178.8(5)
C25 N5 Li3 C26 172.2(6)
C26 N5 Li3 Li2 110.3(4)
C25 N5 Li3 Li2 -77.4(6)
C26 N5 Li3 U1 169.6(3)
C25 N5 Li3 U1 -18.2(5)
C48 N10 Li3 O1 23.7(6)
C52 N10 Li3 O1 -152.2(4)
C48 N10 Li3 N6 163.0(3)
C52 N10 Li3 N6 -12.9(5)
C48 N10 Li3 N5 -108.5(4)
C52 N10 Li3 N5 75.6(4)
C48 N10 Li3 C27 -166.9(3)
C52 N10 Li3 C27 17.2(4)
C48 N10 Li3 C26 -136.3(3)
C52 N10 Li3 C26 47.8(4)
C48 N10 Li3 Li2 64.9(5)
C52 N10 Li3 Li2 -111.0(4)
C48 N10 Li3 U1 -6.0(5)
C52 N10 Li3 U1 178.1(3)
N6 C27 Li3 O1 63.2(7)
C28 C27 Li3 O1 93.3(10)
C26 C27 Li3 O1 -99.4(7)
C28 C27 Li3 N6 30.1(8)
C26 C27 Li3 N6 -162.6(4)
N6 C27 Li3 N5 154.2(4)
C28 C27 Li3 N5 -175.7(8)
C26 C27 Li3 N5 -8.4(2)
N6 C27 Li3 N10 -98.6(4)
C28 C27 Li3 N10 -68.5(8)
C26 C27 Li3 N10 98.8(3)
N6 C27 Li3 C26 162.6(4)
C28 C27 Li3 C26 -167.3(9)
N6 C27 Li3 Li2 37.9(3)
C28 C27 Li3 Li2 68.0(8)
C26 C27 Li3 Li2 -124.7(3)
N6 C27 Li3 U1 116.0(6)
C28 C27 Li3 U1 146.2(7)
C26 C27 Li3 U1 -46.5(5)
N5 C26 Li3 O1 -40.5(5)
C27 C26 Li3 O1 124.4(6)
N5 C26 Li3 N6 -154.9(4)
C27 C26 Li3 N6 10.0(2)
C27 C26 Li3 N5 164.9(4)
N5 C26 Li3 N10 110.3(4)
C27 C26 Li3 N10 -84.8(3)
N5 C26 Li3 C27 -164.9(4)
N5 C26 Li3 Li2 -91.3(4)
C27 C26 Li3 Li2 73.5(4)
N5 C26 Li3 U1 -12.3(3)
C27 C26 Li3 U1 152.5(3)
N7 Li2 Li3 O1 -173.7(4)
N11 Li2 Li3 O1 83.7(4)
N8 Li2 Li3 O1 -90.5(4)
C37 Li2 Li3 O1 -155.8(4)
C38 Li2 Li3 O1 -124.9(4)
U1 Li2 Li3 O1 -14.10(19)
O1 Li2 Li3 N6 175.7(4)
N7 Li2 Li3 N6 2.0(3)
N11 Li2 Li3 N6 -100.6(4)
N8 Li2 Li3 N6 85.2(4)
C37 Li2 Li3 N6 19.9(3)
C38 Li2 Li3 N6 50.8(4)
U1 Li2 Li3 N6 161.6(3)
O1 Li2 Li3 N5 89.6(4)
N7 Li2 Li3 N5 -84.1(4)
N11 Li2 Li3 N5 173.4(3)
N8 Li2 Li3 N5 -0.8(5)
C37 Li2 Li3 N5 -66.1(4)
C38 Li2 Li3 N5 -35.3(5)
U1 Li2 Li3 N5 75.5(3)
O1 Li2 Li3 N10 -82.7(4)
N7 Li2 Li3 N10 103.6(4)
N11 Li2 Li3 N10 1.0(6)
N8 Li2 Li3 N10 -173.2(3)
C37 Li2 Li3 N10 121.5(4)
C38 Li2 Li3 N10 152.4(3)
U1 Li2 Li3 N10 -96.8(4)
O1 Li2 Li3 C27 157.8(4)
N7 Li2 Li3 C27 -15.9(3)
N11 Li2 Li3 C27 -118.5(4)
N8 Li2 Li3 C27 67.3(4)
C37 Li2 Li3 C27 2.0(4)
C38 Li2 Li3 C27 32.8(4)
U1 Li2 Li3 C27 143.7(3)
O1 Li2 Li3 C26 124.9(5)
N7 Li2 Li3 C26 -48.9(4)
N11 Li2 Li3 C26 -151.4(3)
N8 Li2 Li3 C26 34.4(5)
C37 Li2 Li3 C26 -30.9(4)
C38 Li2 Li3 C26 -0.1(5)
U1 Li2 Li3 C26 110.8(3)
O1 Li2 Li3 U1 14.10(19)
N7 Li2 Li3 U1 -159.6(3)
N11 Li2 Li3 U1 97.8(4)
N8 Li2 Li3 U1 -76.4(3)
C37 Li2 Li3 U1 -141.7(3)
C38 Li2 Li3 U1 -110.8(3)
O2 U1 Li3 O1 168.7(2)
N2 U1 Li3 O1 -44.2(3)
N3 U1 Li3 O1 -108.9(3)
N1 U1 Li3 O1 31.3(3)
N9 U1 Li3 O1 105.5(3)
N4 U1 Li3 O1 -174.5(3)
Li2 U1 Li3 O1 18.5(2)
Li1 U1 Li3 O1 179.6(3)
O2 U1 Li3 N6 113.6(6)
O1 U1 Li3 N6 -55.1(6)
N2 U1 Li3 N6 -99.3(6)
N3 U1 Li3 N6 -164.0(6)
N1 U1 Li3 N6 -23.8(7)
N9 U1 Li3 N6 50.4(6)
N4 U1 Li3 N6 130.4(6)
Li2 U1 Li3 N6 -36.6(6)
Li1 U1 Li3 N6 124.5(6)
O2 U1 Li3 N5 23.3(4)
O1 U1 Li3 N5 -145.4(4)
N2 U1 Li3 N5 170.40(19)
N3 U1 Li3 N5 105.7(2)
N1 U1 Li3 N5 -114.1(2)
N9 U1 Li3 N5 -39.8(2)
N4 U1 Li3 N5 40.1(2)
Li2 U1 Li3 N5 -126.9(3)
Li1 U1 Li3 N5 34.2(4)
O2 U1 Li3 N10 -87.2(4)
O1 U1 Li3 N10 104.1(4)
N2 U1 Li3 N10 59.9(3)
N3 U1 Li3 N10 -4.8(3)
N1 U1 Li3 N10 135.4(3)
N9 U1 Li3 N10 -150.4(3)
N4 U1 Li3 N10 -70.4(3)
Li2 U1 Li3 N10 122.6(3)
Li1 U1 Li3 N10 -76.3(4)
O2 U1 Li3 C27 55.2(7)
O1 U1 Li3 C27 -113.5(6)
N2 U1 Li3 C27 -157.7(5)
N3 U1 Li3 C27 137.6(5)
N1 U1 Li3 C27 -82.2(5)
N9 U1 Li3 C27 -8.0(5)
N4 U1 Li3 C27 72.0(5)
Li2 U1 Li3 C27 -95.0(5)
Li1 U1 Li3 C27 66.1(6)
O2 U1 Li3 C26 29.2(5)
O1 U1 Li3 C26 -139.5(5)
N2 U1 Li3 C26 176.2(2)
N3 U1 Li3 C26 111.6(3)
N1 U1 Li3 C26 -108.3(3)
N9 U1 Li3 C26 -34.0(3)
N4 U1 Li3 C26 45.9(3)
Li2 U1 Li3 C26 -121.1(3)
Li1 U1 Li3 C26 40.1(5)
O2 U1 Li3 Li2 150.2(2)
O1 U1 Li3 Li2 -18.5(2)
N2 U1 Li3 Li2 -62.69(19)
N3 U1 Li3 Li2 -127.38(17)
N1 U1 Li3 Li2 12.8(2)
N9 U1 Li3 Li2 87.06(17)
N4 U1 Li3 Li2 167.0(2)
Li1 U1 Li3 Li2 161.1(3)
